data_7033101
loop_
_publ_author_name
'Dong, Bao-Xia'
'Chen, Lu'
'Zhang, Shi-Yang'
'Ge, Jun'
'Song, Liang'
'Tian, Hui'
'Teng, Yun-Lei'
'Liu, Wen-Long'

_publ_section_title
;
 The first tritopic bridging ligand 1,3,5-tris(4-carboxyphenyl)-benzene
 (H3BTB) functionalized porous polyoxometalate-based metal-organic
 framework (POMOF): from design, synthesis to electrocatalytic properties.
;
_journal_issue 3
_journal_name_full 'Dalton transactions (Cambridge, England : 2003)'
_journal_page_first 1435
_journal_page_last 1440
_journal_paper_doi 10.1039/c4dt02486a
_journal_volume 44
_journal_year 2015
_chemical_formula_moiety C150H252Mo24N6O92P2Zn8
_chemical_formula_sum 'C150 H252 Mo24 N6 O92 P2 Zn8'
_chemical_formula_weight 6499.02
_chemical_name_systematic
;
 ?
;
_space_group_crystal_system triclinic
_space_group_IT_number 2
_space_group_name_Hall '-P 1'
_space_group_name_H-M_alt 'P -1'
_symmetry_space_group_name_Hall '-P 1'
_symmetry_space_group_name_H-M 'P -1'
_atom_sites_solution_hydrogens geom
_audit_creation_method SHELXL-2013
_cell_angle_alpha 86.976(4)
_cell_angle_beta 84.139(4)
_cell_angle_gamma 88.302(4)
_cell_formula_units_Z 2
_cell_length_a 15.745(2)
_cell_length_b 26.506(4)
_cell_length_c 27.765(4)
_cell_measurement_temperature 296(2)
_cell_measurement_theta_max 25.0
_cell_measurement_theta_min 1.476
_cell_volume 11507(3)
_computing_cell_refinement SMART
_computing_data_collection 'SMART (Bruker Apex CCD)'
_computing_data_reduction SAINT
_computing_molecular_graphics SHELXL
_computing_publication_material Diamond
_computing_structure_refinement 'SHELXL-2013 (Sheldrick, 2013)'
_computing_structure_solution 'SHELXL-2013 (Sheldrick, 2013)'
_diffrn_ambient_temperature 296(2)
_diffrn_measured_fraction_theta_full 1.007
_diffrn_measured_fraction_theta_max 1.034
_diffrn_measurement_device_type 'CCD area detector'
_diffrn_radiation_type MoK\a
_diffrn_radiation_wavelength 0.71073
_diffrn_reflns_av_R_equivalents 0.0791
_diffrn_reflns_av_unetI/netI 0.0814
_diffrn_reflns_Laue_measured_fraction_full 1.007
_diffrn_reflns_Laue_measured_fraction_max 1.034
_diffrn_reflns_limit_h_max 18
_diffrn_reflns_limit_h_min -18
_diffrn_reflns_limit_k_max 31
_diffrn_reflns_limit_k_min -31
_diffrn_reflns_limit_l_max 33
_diffrn_reflns_limit_l_min -33
_diffrn_reflns_number 218677
_diffrn_reflns_point_group_measured_fraction_full 1.007
_diffrn_reflns_point_group_measured_fraction_max 1.034
_diffrn_reflns_theta_full 25.242
_diffrn_reflns_theta_max 25.000
_diffrn_reflns_theta_min 1.476
_exptl_absorpt_coefficient_mu 2.167
_exptl_absorpt_correction_T_max 0.545
_exptl_absorpt_correction_T_min 0.473
_exptl_absorpt_correction_type multi-scan
_exptl_absorpt_process_details 'ABSCOR by T.Higashi 8 March, 1995'
_exptl_crystal_colour 'dark red'
_exptl_crystal_density_diffrn 1.876
_exptl_crystal_density_meas ?
_exptl_crystal_density_method 'not measured'
_exptl_crystal_description block
_exptl_crystal_F_000 6416
_platon_squeeze_details
;The unit cell contains 35 water molecules which have 
been treated as a diffuse contribution to the overall
scattering without specific atom positions by
SQUEEZE/PLATON.
;
_refine_diff_density_max 1.282
_refine_diff_density_min -1.102
_refine_diff_density_rms 0.216
_refine_ls_extinction_method none
_refine_ls_goodness_of_fit_ref 1.037
_refine_ls_hydrogen_treatment constr
_refine_ls_matrix_type full
_refine_ls_number_parameters 2400
_refine_ls_number_reflns 39866
_refine_ls_number_restraints 133
_refine_ls_restrained_S_all 1.035
_refine_ls_R_factor_all 0.1209
_refine_ls_R_factor_gt 0.0882
_refine_ls_shift/su_max 0.061
_refine_ls_shift/su_mean 0.001
_refine_ls_structure_factor_coef Fsqd
_refine_ls_weighting_details
;
 w=1/[\s^2^(Fo^2^)+(0.0812P)^2^+327.0999P]
 where P=(Fo^2^+2Fc^2^)/3
;
_refine_ls_weighting_scheme calc
_refine_ls_wR_factor_gt 0.2129
_refine_ls_wR_factor_ref 0.2279
_reflns_Friedel_coverage 0.000
_reflns_number_gt 27461
_reflns_number_total 39866
_reflns_threshold_expression 'I > 2\s(I)'
_cod_data_source_file c4dt02486a2.cif
_cod_data_source_block shelx
_cod_depositor_comments
;
The following automatic conversions were performed:

'_exptl_crystal_density_meas' value 'none' was changed to '?' - the
value is perceived as not measured.

Automatic conversion script
Id: cif_fix_values 3008 2015-01-20 13:52:24Z robertas 

 Adding full bibliography for 7033101.cif.
;
_cod_database_code 7033101
_shelx_space_group_comment
;
The symmetry employed for this shelxl refinement is uniquely defined
by the following loop, which should always be used as a source of
symmetry information in preference to the above space-group names.
They are only intended as comments.
;
_platon_squeeze_void_probe_radius 1.20
_shelxl_version_number 2013-2

loop_
_space_group_symop_operation_xyz
'x, y, z'
'-x, -y, -z'

loop_
_atom_site_label
_atom_site_type_symbol
_atom_site_fract_x
_atom_site_fract_y
_atom_site_fract_z
_atom_site_U_iso_or_equiv
_atom_site_adp_type
_atom_site_occupancy
_atom_site_site_symmetry_order
_atom_site_calc_flag
_atom_site_refinement_flags_posn
_atom_site_refinement_flags_adp
_atom_site_refinement_flags_occupancy
Mo1 Mo 1.27954(7) 0.34579(4) 0.30859(4) 0.0407(3) Uani 1 1 d . . .
Mo2 Mo 1.19386(6) 0.39765(4) 0.37546(4) 0.0394(3) Uani 1 1 d . . .
Mo3 Mo 1.56797(6) 0.32511(3) 0.41324(3) 0.0300(2) Uani 1 1 d . . .
Mo4 Mo 1.49992(7) 0.49372(4) 0.25165(3) 0.0377(3) Uani 1 1 d . . .
Mo5 Mo 1.45790(7) 0.40227(4) 0.23768(3) 0.0389(3) Uani 1 1 d . . .
Mo6 Mo 1.28656(6) 0.42446(4) 0.48428(3) 0.0307(2) Uani 1 1 d . . .
Mo7 Mo 1.48520(6) 0.30225(3) 0.31731(3) 0.0330(2) Uani 1 1 d . . .
Mo8 Mo 1.39628(6) 0.56817(3) 0.33712(3) 0.0305(2) Uani 1 1 d . . .
Mo9 Mo 1.23804(6) 0.51875(4) 0.40113(3) 0.0311(2) Uani 1 1 d . . .
Mo10 Mo 1.44320(5) 0.39393(3) 0.49542(3) 0.0265(2) Uani 1 1 d . . .
Mo11 Mo 1.59391(6) 0.52060(4) 0.36014(3) 0.0300(2) Uani 1 1 d . . .
Mo12 Mo 1.61798(5) 0.44819(3) 0.42531(3) 0.0267(2) Uani 1 1 d . . .
Mo13 Mo 0.78216(6) 0.83215(4) 0.10182(4) 0.0415(3) Uani 1 1 d . . .
Mo14 Mo 0.70086(7) 0.80124(4) 0.18397(4) 0.0415(3) Uani 1 1 d . . .
Mo15 Mo 0.48288(6) 0.80570(4) 0.20825(3) 0.0332(2) Uani 1 1 d . . .
Mo16 Mo 0.79472(6) 0.95548(4) 0.06072(3) 0.0342(2) Uani 1 1 d . . .
Mo17 Mo 0.59426(6) 0.89124(4) 0.26340(3) 0.0378(2) Uani 1 1 d . . .
Mo18 Mo 0.66508(6) 0.88132(4) 0.00338(3) 0.0324(2) Uani 1 1 d . . .
Mo19 Mo 0.39490(5) 0.97546(3) 0.09299(3) 0.0274(2) Uani 1 1 d . . .
Mo20 Mo 0.59861(6) 0.98705(4) 0.23739(3) 0.0352(2) Uani 1 1 d . . .
Mo21 Mo 0.70043(6) 1.03534(4) 0.13065(3) 0.0309(2) Uani 1 1 d . . .
Mo22 Mo 0.48138(6) 1.03641(3) 0.13947(3) 0.0298(2) Uani 1 1 d . . .
Mo23 Mo 0.49812(6) 0.88670(3) 0.01629(3) 0.0284(2) Uani 1 1 d . . .
Mo24 Mo 0.37881(6) 0.84834(3) 0.12199(3) 0.0293(2) Uani 1 1 d . . .
Zn1 Zn 1.34789(8) 0.30713(5) 0.42449(5) 0.0374(3) Uani 1 1 d . . .
Zn2 Zn 1.27609(9) 0.48316(5) 0.28166(5) 0.0427(4) Uani 1 1 d . . .
Zn3 Zn 1.63795(8) 0.39759(5) 0.30772(4) 0.0371(3) Uani 1 1 d . . .
Zn4 Zn 1.42696(7) 0.52829(4) 0.45733(4) 0.0263(3) Uani 1 1 d . . .
Zn5 Zn 0.60148(7) 1.00870(5) 0.02681(4) 0.0297(3) Uani 1 1 d . . .
Zn6 Zn 0.39870(8) 0.92919(5) 0.21538(4) 0.0353(3) Uani 1 1 d . . .
Zn7 Zn 0.56848(8) 0.78421(5) 0.08931(5) 0.0380(3) Uani 1 1 d . . .
Zn8 Zn 0.78892(8) 0.92782(6) 0.18548(5) 0.0407(3) Uani 1 1 d . . .
P1 P 1.42209(16) 0.42837(10) 0.36679(9) 0.0257(6) Uani 1 1 d . . .
P2 P 0.59060(16) 0.91052(11) 0.13038(9) 0.0283(6) Uani 1 1 d . . .
C1 C 0.9844(7) 1.0868(5) 0.4782(5) 0.051(3) Uani 1 1 d . . .
C2 C 0.9763(9) 1.0577(5) 0.4385(5) 0.060(4) Uani 1 1 d . . .
H2A H 1.0104 1.0639 0.4096 0.072 Uiso 1 1 calc R U .
C3 C 0.9159(8) 1.0184(5) 0.4424(4) 0.049(3) Uani 1 1 d . . .
C4 C 0.8726(8) 1.0071(5) 0.4840(5) 0.057(4) Uani 1 1 d . . .
H4A H 0.8379 0.9791 0.4865 0.069 Uiso 1 1 calc R U .
C5 C 0.8761(8) 1.0354(5) 0.5249(4) 0.052(3) Uani 1 1 d . . .
C6 C 0.9338(9) 1.0771(5) 0.5197(5) 0.062(4) Uani 1 1 d . . .
H6A H 0.9362 1.0978 0.5455 0.075 Uiso 1 1 calc R U .
C7 C 1.0443(9) 1.1300(5) 0.4743(6) 0.064(4) Uani 1 1 d . . .
C8 C 1.0208(11) 1.1739(7) 0.4950(6) 0.096(5) Uani 1 1 d . . .
H8A H 0.9671 1.1768 0.5120 0.115 Uiso 1 1 calc R U .
C9 C 1.0739(9) 1.2145(6) 0.4916(6) 0.076(4) Uani 1 1 d . . .
H9A H 1.0551 1.2447 0.5051 0.091 Uiso 1 1 calc R U .
C10 C 1.1547(9) 1.2103(6) 0.4683(5) 0.063(4) Uani 1 1 d . . .
C11 C 1.1784(9) 1.1644(5) 0.4461(6) 0.070(4) Uani 1 1 d . . .
H11A H 1.2317 1.1613 0.4286 0.084 Uiso 1 1 calc R U .
C12 C 1.1263(9) 1.1261(5) 0.4499(6) 0.066(4) Uani 1 1 d . . .
H12A H 1.1443 1.0959 0.4362 0.079 Uiso 1 1 calc R U .
C13 C 1.2100(8) 0.2560(5) 0.4633(5) 0.052(4) Uani 1 1 d . . .
C14 C 0.9096(7) 0.9897(5) 0.3982(4) 0.042(3) Uani 1 1 d . U .
C15 C 0.8870(9) 0.9399(5) 0.4003(4) 0.050(4) Uani 1 1 d . . .
H15A H 0.8804 0.9229 0.4306 0.059 Uiso 1 1 calc R U .
C16 C 0.8733(9) 0.9132(5) 0.3602(6) 0.062(4) Uani 1 1 d . . .
H16A H 0.8588 0.8793 0.3631 0.075 Uiso 1 1 calc R U .
C17 C 0.8824(7) 0.9402(5) 0.3145(4) 0.045(3) Uani 1 1 d . . .
C18 C 0.9081(9) 0.9884(5) 0.3100(5) 0.054(4) Uani 1 1 d . . .
H18A H 0.9148 1.0057 0.2799 0.065 Uiso 1 1 calc R U .
C19 C 0.9244(9) 1.0118(5) 0.3526(5) 0.056(4) Uani 1 1 d . . .
H19A H 0.9466 1.0441 0.3495 0.067 Uiso 1 1 calc R U .
C20 C 0.8569(8) 0.9142(5) 0.2714(4) 0.053(4) Uani 1 1 d . . .
C21 C 0.8260(9) 1.0256(5) 0.5725(4) 0.056(4) Uani 1 1 d . . .
C22 C 0.7493(10) 1.0043(6) 0.5773(5) 0.079(5) Uani 1 1 d . . .
H22A H 0.7274 0.9927 0.5502 0.094 Uiso 1 1 calc R U .
C23 C 0.7019(9) 0.9991(6) 0.6222(6) 0.071(4) Uani 1 1 d . . .
H23A H 0.6492 0.9838 0.6246 0.085 Uiso 1 1 calc R U .
C24 C 0.7314(8) 1.0163(5) 0.6632(4) 0.056(4) Uani 1 1 d . . .
C25 C 0.8106(8) 1.0346(6) 0.6585(4) 0.057(4) Uani 1 1 d . . .
H25A H 0.8334 1.0448 0.6859 0.069 Uiso 1 1 calc R U .
C26 C 0.8591(9) 1.0387(5) 0.6144(5) 0.064(4) Uani 1 1 d . . .
H26A H 0.9145 1.0503 0.6127 0.077 Uiso 1 1 calc R U .
C27 C 0.3248(8) 0.9848(5) 0.2897(4) 0.047(3) Uani 1 1 d . . .
C28 C 1.0470(8) 0.5871(5) -0.0496(4) 0.049(3) Uani 1 1 d . . .
C29 C 0.9680(8) 0.6133(5) -0.0434(4) 0.048(3) Uani 1 1 d . . .
H29A H 0.9466 0.6300 -0.0700 0.057 Uiso 1 1 calc R U .
C30 C 0.9226(7) 0.6145(5) 0.0005(5) 0.050(3) Uani 1 1 d . . .
C31 C 0.9578(7) 0.5904(5) 0.0406(4) 0.045(3) Uani 1 1 d . . .
H31A H 0.9271 0.5906 0.0711 0.054 Uiso 1 1 calc R U .
C32 C 1.0377(7) 0.5663(5) 0.0355(4) 0.048(3) Uani 1 1 d . . .
C33 C 1.0799(7) 0.5635(5) -0.0104(4) 0.045(3) Uani 1 1 d . . .
H33A H 1.1312 0.5452 -0.0147 0.054 Uiso 1 1 calc R U .
C34 C 1.0936(8) 0.5852(6) -0.0995(4) 0.056(4) Uani 1 1 d . . .
C35 C 1.1298(10) 0.5389(6) -0.1144(5) 0.070(5) Uani 1 1 d . . .
H35A H 1.1229 0.5098 -0.0942 0.084 Uiso 1 1 calc R U .
C36 C 1.1763(8) 0.5372(5) -0.1599(4) 0.055(4) Uani 1 1 d . . .
H36A H 1.1974 0.5062 -0.1706 0.066 Uiso 1 1 calc R U .
C37 C 1.1917(6) 0.5798(5) -0.1891(4) 0.038(3) Uani 1 1 d . . .
C38 C 1.1554(9) 0.6248(5) -0.1733(5) 0.058(4) Uani 1 1 d . . .
H38A H 1.1635 0.6541 -0.1930 0.069 Uiso 1 1 calc R U .
C39 C 1.1063(9) 0.6275(6) -0.1281(5) 0.064(4) Uani 1 1 d . . .
H39A H 1.0828 0.6583 -0.1181 0.076 Uiso 1 1 calc R U .
C40 C 1.7568(7) 0.4239(6) 0.2377(4) 0.055(4) Uani 1 1 d . . .
C41 C 0.8336(9) 0.6362(6) 0.0071(5) 0.061(4) Uani 1 1 d . . .
C42 C 0.7732(10) 0.6274(8) -0.0222(6) 0.118(6) Uani 1 1 d . . .
H42A H 0.7871 0.6062 -0.0477 0.141 Uiso 1 1 calc R U .
C43 C 0.6938(10) 0.6479(6) -0.0166(6) 0.096(5) Uani 1 1 d . . .
H43A H 0.6567 0.6426 -0.0398 0.116 Uiso 1 1 calc R U .
C44 C 0.6653(8) 0.6768(6) 0.0228(4) 0.059(4) Uani 1 1 d . . .
C45 C 0.7297(9) 0.6863(6) 0.0521(5) 0.062(4) Uani 1 1 d . . .
H45A H 0.7156 0.7076 0.0774 0.074 Uiso 1 1 calc R U .
C46 C 0.8095(8) 0.6676(5) 0.0471(5) 0.055(4) Uani 1 1 d . . .
H46A H 0.8484 0.6747 0.0687 0.066 Uiso 1 1 calc R U .
C47 C 0.5789(8) 0.6982(5) 0.0278(4) 0.056(4) Uani 1 1 d . . .
C48 C 1.0740(8) 0.5416(5) 0.0786(4) 0.044(3) Uani 1 1 d . . .
C49 C 1.0645(9) 0.5629(6) 0.1229(5) 0.061(4) Uani 1 1 d . . .
H49A H 1.0316 0.5925 0.1265 0.073 Uiso 1 1 calc R U .
C50 C 1.1019(9) 0.5420(5) 0.1622(4) 0.055(4) Uani 1 1 d . . .
H50A H 1.0918 0.5561 0.1923 0.066 Uiso 1 1 calc R U .
C51 C 1.1525(8) 0.5017(5) 0.1566(4) 0.046(3) Uani 1 1 d . . .
C52 C 1.1647(8) 0.4782(5) 0.1134(5) 0.058(4) Uani 1 1 d . . .
H52A H 1.1983 0.4488 0.1106 0.070 Uiso 1 1 calc R U .
C53 C 1.1270(10) 0.4986(6) 0.0748(5) 0.065(4) Uani 1 1 d . . .
H53A H 1.1368 0.4835 0.0452 0.078 Uiso 1 1 calc R U .
C54 C 1.2014(8) 0.4802(5) 0.1978(4) 0.050(3) Uani 1 1 d . . .
C56 C 0.0121(9) 0.4320(7) 0.6509(6) 0.088(5) Uani 1 1 d . . .
H56A H -0.0178 0.4162 0.6798 0.105 Uiso 1 1 calc R U .
H56B H -0.0307 0.4462 0.6309 0.105 Uiso 1 1 calc R U .
C57 C 0.0620(13) 0.3924(8) 0.6238(7) 0.116(7) Uani 1 1 d . . .
H57A H 0.1082 0.3804 0.6423 0.139 Uiso 1 1 calc R U .
H57B H 0.0873 0.4075 0.5933 0.139 Uiso 1 1 calc R U .
C58 C 0.0084(18) 0.3459(10) 0.6129(9) 0.140(2) Uani 1 1 d . U .
H58A H -0.0149 0.3302 0.6436 0.168 Uiso 1 1 calc R U .
H58B H -0.0395 0.3584 0.5959 0.168 Uiso 1 1 calc R U .
C59 C 0.053(2) 0.3085(10) 0.5853(10) 0.193(2) Uani 1 1 d . U .
H59A H 0.0143 0.2833 0.5783 0.290 Uiso 1 1 calc R U .
H59B H 0.0968 0.2930 0.6033 0.290 Uiso 1 1 calc R U .
H59C H 0.0791 0.3237 0.5554 0.290 Uiso 1 1 calc R U .
C60 C 0.1095(8) 0.5038(7) 0.6186(5) 0.074(5) Uani 1 1 d . . .
H60A H 0.1425 0.5311 0.6284 0.089 Uiso 1 1 calc R U .
H60B H 0.1485 0.4806 0.6010 0.089 Uiso 1 1 calc R U .
C61 C 0.0434(9) 0.5255(8) 0.5849(6) 0.090(6) Uani 1 1 d . . .
H61A H 0.0161 0.4980 0.5712 0.108 Uiso 1 1 calc R U .
H61B H -0.0003 0.5450 0.6034 0.108 Uiso 1 1 calc R U .
C62 C 0.0860(7) 0.5585(8) 0.5449(4) 0.123(4) Uani 1 1 d D U .
H62A H 0.1317 0.5395 0.5274 0.147 Uiso 1 1 calc R U .
H62B H 0.1110 0.5869 0.5585 0.147 Uiso 1 1 calc R U .
C63 C 0.0235(7) 0.5779(9) 0.5103(4) 0.176(4) Uani 1 1 d D U .
H63A H 0.0531 0.5973 0.4839 0.263 Uiso 1 1 calc R U .
H63B H -0.0194 0.5988 0.5270 0.263 Uiso 1 1 calc R U .
H63C H -0.0030 0.5498 0.4978 0.263 Uiso 1 1 calc R U .
C64 C 0.1323(8) 0.4572(7) 0.6937(5) 0.069(5) Uani 1 1 d . . .
H64A H 0.1656 0.4860 0.6998 0.083 Uiso 1 1 calc R U .
H64B H 0.1696 0.4345 0.6744 0.083 Uiso 1 1 calc R U .
C65 C 0.1035(10) 0.4291(9) 0.7434(6) 0.095(7) Uani 1 1 d . . .
H65A H 0.0742 0.4530 0.7650 0.115 Uiso 1 1 calc R U .
H65B H 0.0635 0.4033 0.7383 0.115 Uiso 1 1 calc R U .
C66 C 0.1782(11) 0.4049(7) 0.7670(6) 0.088(6) Uani 1 1 d . . .
H66A H 0.2058 0.3800 0.7458 0.106 Uiso 1 1 calc R U .
H66B H 0.2195 0.4306 0.7703 0.106 Uiso 1 1 calc R U .
C67 C 0.1536(16) 0.3795(10) 0.8163(9) 0.196(11) Uani 1 1 d . . .
H67A H 0.2033 0.3634 0.8283 0.294 Uiso 1 1 calc R U .
H67B H 0.1116 0.3546 0.8136 0.294 Uiso 1 1 calc R U .
H67C H 0.1305 0.4043 0.8383 0.294 Uiso 1 1 calc R U .
C68 C 0.0000(8) 0.5107(3) 0.6941(5) 0.082(3) Uani 1 1 d D U .
H68A H -0.0483 0.5174 0.6755 0.098 Uiso 1 1 calc R U .
H68B H -0.0211 0.4934 0.7245 0.098 Uiso 1 1 calc R U .
C69 C 0.0351(8) 0.5600(4) 0.7051(6) 0.090(3) Uani 1 1 d D U .
H69A H 0.0461 0.5809 0.6755 0.108 Uiso 1 1 calc R U .
H69B H 0.0885 0.5544 0.7194 0.108 Uiso 1 1 calc R U .
C70 C -0.0299(11) 0.5864(7) 0.7403(6) 0.095(6) Uani 1 1 d . . .
H70A H -0.0867 0.5817 0.7310 0.114 Uiso 1 1 calc R U .
H70B H -0.0274 0.5708 0.7726 0.114 Uiso 1 1 calc R U .
C71 C -0.0149(16) 0.6416(8) 0.7417(9) 0.147(9) Uani 1 1 d . . .
H71A H -0.0573 0.6564 0.7644 0.220 Uiso 1 1 calc R U .
H71B H -0.0186 0.6574 0.7101 0.220 Uiso 1 1 calc R U .
H71C H 0.0409 0.6465 0.7516 0.220 Uiso 1 1 calc R U .
C72 C 0.0349(5) 0.9148(3) 0.1555(4) 0.151(11) Uani 1 1 d D . .
C73 C 0.0991(8) 0.8860(4) 0.1835(4) 0.156(13) Uiso 0.5 1 d D U P
C73A C 0.0802(12) 0.8654(4) 0.1654(3) 0.152(13) Uiso 0.5 1 d D U P
C74 C 0.0774(9) 0.8392(3) 0.2147(3) 0.56(6) Uiso 1 1 d D . .
C75 C 0.0189(9) 0.8023(5) 0.1969(8) 0.31(3) Uani 1 1 d D . .
H75A H 0.0031 0.7774 0.2224 0.471 Uiso 1 1 calc R U .
H75B H 0.0475 0.7860 0.1695 0.471 Uiso 1 1 calc R U .
H75C H -0.0315 0.8199 0.1875 0.471 Uiso 1 1 calc R U .
C76 C 0.1377(8) 0.9687(5) 0.1664(3) 0.115(15) Uiso 0.5 1 d D . P
C76A C 0.154(2) 0.9826(14) 0.1547(13) 0.079(10) Uiso 0.5 1 d . . P
C77 C 0.1084(7) 1.0077(4) 0.2023(4) 0.184(16) Uani 1 1 d D . .
H77A H 0.0660 1.0292 0.1878 0.221 Uiso 1 1 calc R U .
H77B H 0.0789 0.9899 0.2302 0.221 Uiso 1 1 calc R U .
C78 C 0.1701(8) 1.0421(4) 0.2213(4) 0.232(17) Uani 1 1 d D . .
H78A H 0.1459 1.0539 0.2523 0.278 Uiso 1 1 calc R U .
H78B H 0.2225 1.0233 0.2263 0.278 Uiso 1 1 calc R U .
C79 C 0.190(2) 1.0866(5) 0.1867(6) 0.30(3) Uiso 1 1 d D . .
H79A H 0.2284 1.1081 0.2001 0.446 Uiso 1 1 calc R U .
H79B H 0.1379 1.1051 0.1816 0.446 Uiso 1 1 calc R U .
H79C H 0.2158 1.0749 0.1563 0.446 Uiso 1 1 calc R U .
C80 C 0.1413(8) 0.9327(6) 0.0866(4) 0.121(9) Uani 1 1 d D . .
H80A H 0.1832 0.9104 0.1007 0.145 Uiso 1 1 calc R U .
H80B H 0.1720 0.9595 0.0679 0.145 Uiso 1 1 calc R U .
C81 C 0.0947(8) 0.9026(7) 0.0521(4) 0.105(7) Uani 1 1 d D . .
H81A H 0.0737 0.8723 0.0699 0.126 Uiso 1 1 calc R U .
H81B H 0.0452 0.9227 0.0439 0.126 Uiso 1 1 calc R U .
C82 C 0.1428(6) 0.8870(7) 0.0057(4) 0.244(8) Uani 1 1 d D U .
H82B H 0.1113 0.8604 -0.0065 0.293 Uiso 1 1 calc R U .
H82A H 0.1417 0.9156 -0.0175 0.293 Uiso 1 1 calc R U .
C83 C 0.2333(6) 0.8690(9) 0.0058(8) 0.210(5) Uani 1 1 d D U .
H83A H 0.2439 0.8417 -0.0156 0.315 Uiso 1 1 calc R U .
H83B H 0.2437 0.8573 0.0381 0.315 Uiso 1 1 calc R U .
H83C H 0.2706 0.8962 -0.0049 0.315 Uiso 1 1 calc R U .
C84 C 0.0302(7) 0.9974(3) 0.1067(6) 0.141(2) Uani 1 1 d D U .
C85 C 0.0729(16) 1.0387(11) 0.0819(8) 0.113(9) Uani 0.85 1 d . . P
C85A C -0.0122(13) 1.0479(3) 0.1163(5) 0.12(5) Uiso 0.15 1 d D . P
C86 C 0.0152(11) 1.0882(4) 0.0783(4) 0.176(12) Uiso 1 1 d D . .
C87 C 0.0582(11) 1.1325(4) 0.0507(6) 0.169(12) Uani 1 1 d D . .
H87A H 0.0183 1.1606 0.0495 0.253 Uiso 1 1 calc R U .
H87B H 0.0773 1.1234 0.0183 0.253 Uiso 1 1 calc R U .
H87C H 0.1062 1.1419 0.0667 0.253 Uiso 1 1 calc R U .
C88 C 1.5185(6) 0.7631(3) 0.4332(3) 0.249(4) Uani 1 1 d D U .
H88A H 1.4818 0.7634 0.4634 0.299 Uiso 1 1 calc R U .
H88B H 1.5618 0.7367 0.4365 0.299 Uiso 1 1 calc R U .
C89 C 1.5611(6) 0.8130(4) 0.4245(4) 0.35(3) Uiso 1 1 d D . .
H89A H 1.5187 0.8403 0.4243 0.420 Uiso 1 1 calc R U .
H89B H 1.5959 0.8142 0.3936 0.420 Uiso 1 1 calc R U .
C90 C 1.6155(5) 0.8176(5) 0.4652(3) 0.48(5) Uiso 1 1 d D . .
H90A H 1.6144 0.7869 0.4858 0.578 Uiso 1 1 calc R U .
H90B H 1.5954 0.8456 0.4848 0.578 Uiso 1 1 calc R U .
C91 C 1.7041(6) 0.8267(15) 0.4417(8) 0.60(4) Uani 1 1 d D . .
H91A H 1.7312 0.8507 0.4595 0.900 Uiso 1 1 calc R U .
H91B H 1.7013 0.8398 0.4090 0.900 Uiso 1 1 calc R U .
H91C H 1.7366 0.7955 0.4415 0.900 Uiso 1 1 calc R U .
C92 C 1.4145(7) 0.7058(4) 0.4105(4) 0.149(4) Uani 1 1 d D U .
H92A H 1.3890 0.6933 0.3833 0.178 Uiso 1 1 calc R U .
H92B H 1.4527 0.6794 0.4219 0.178 Uiso 1 1 calc R U .
C93 C 1.3451(8) 0.7152(8) 0.4503(4) 0.1642(11) Uani 1 1 d D U .
H93A H 1.3074 0.7423 0.4399 0.197 Uiso 1 1 calc R U .
H93B H 1.3700 0.7255 0.4786 0.197 Uiso 1 1 calc R U .
C94 C 1.2939(6) 0.6680(7) 0.4634(8) 0.234(4) Uani 1 1 d D U .
H94A H 1.2979 0.6457 0.4366 0.281 Uiso 1 1 calc R U .
H94B H 1.3136 0.6497 0.4915 0.281 Uiso 1 1 calc R U .
C95 C 1.2045(6) 0.6881(9) 0.4743(15) 0.306(15) Uani 1 1 d D U .
H95A H 1.1666 0.6604 0.4820 0.459 Uiso 1 1 calc R U .
H95B H 1.1875 0.7073 0.4464 0.459 Uiso 1 1 calc R U .
H95C H 1.2020 0.7094 0.5013 0.459 Uiso 1 1 calc R U .
C96 C 1.5206(7) 0.7409(4) 0.3464(4) 0.162(10) Uani 1 1 d D . .
H96A H 1.4840 0.7326 0.3220 0.195 Uiso 1 1 calc R U .
H96B H 1.5506 0.7713 0.3348 0.195 Uiso 1 1 calc R U .
C97 C 1.5845(6) 0.6984(5) 0.3527(3) 0.26(2) Uani 1 1 d D . .
H97A H 1.6141 0.7039 0.3809 0.312 Uiso 1 1 calc R U .
H97B H 1.5544 0.6669 0.3587 0.312 Uiso 1 1 calc R U .
C98 C 1.6488(5) 0.6939(9) 0.3092(3) 0.241(14) Uani 1 1 d D . .
H98A H 1.6446 0.6620 0.2942 0.289 Uiso 1 1 calc R U .
H98B H 1.6425 0.7214 0.2854 0.289 Uiso 1 1 calc R U .
C99 C 1.7311(7) 0.697(2) 0.3318(6) 0.38(3) Uani 1 1 d D . .
H99A H 1.7782 0.6948 0.3071 0.577 Uiso 1 1 calc R U .
H99B H 1.7353 0.6691 0.3553 0.577 Uiso 1 1 calc R U .
H99C H 1.7323 0.7281 0.3474 0.577 Uiso 1 1 calc R U .
C100 C 1.4135(6) 0.7972(4) 0.3798(5) 0.212(11) Uani 1 1 d D . .
H10D H 1.3921 0.8134 0.4093 0.254 Uiso 1 1 calc R U .
H10E H 1.4504 0.8208 0.3604 0.254 Uiso 1 1 calc R U .
C101 C 1.3395(7) 0.7867(7) 0.3523(5) 0.137(9) Uani 1 1 d D . .
H10F H 1.3014 0.7644 0.3724 0.164 Uiso 1 1 calc R U .
H10G H 1.3607 0.7689 0.3237 0.164 Uiso 1 1 calc R U .
C102 C 1.2880(7) 0.8332(11) 0.3363(5) 0.320(17) Uani 1 1 d D . .
H10H H 1.2668 0.8497 0.3657 0.384 Uiso 1 1 calc R U .
H10I H 1.3286 0.8559 0.3185 0.384 Uiso 1 1 calc R U .
C103 C 1.2137(7) 0.8315(15) 0.3066(5) 0.30(3) Uani 1 1 d D . .
H10A H 1.1954 0.8653 0.2978 0.455 Uiso 1 1 calc R U .
H10B H 1.1676 0.8142 0.3251 0.455 Uiso 1 1 calc R U .
H10C H 1.2308 0.8138 0.2777 0.455 Uiso 1 1 calc R U .
C104 C 1.2909(6) 0.6803(8) 0.1081(6) 0.126(8) Uani 1 1 d D . .
H10M H 1.2861 0.7120 0.1241 0.151 Uiso 1 1 calc R U .
H10N H 1.3309 0.6854 0.0794 0.151 Uiso 1 1 calc R U .
C105 C 1.2051(6) 0.6717(4) 0.0907(5) 0.229(13) Uani 1 1 d D . .
H10O H 1.2087 0.6417 0.0719 0.275 Uiso 1 1 calc R U .
H10P H 1.1633 0.6659 0.1184 0.275 Uiso 1 1 calc R U .
C106 C 1.1763(6) 0.7160(4) 0.0601(5) 0.274(18) Uani 1 1 d D . .
H10Q H 1.1794 0.7468 0.0772 0.329 Uiso 1 1 calc R U .
H10R H 1.2136 0.7192 0.0301 0.329 Uiso 1 1 calc R U .
C107 C 1.0864(6) 0.7089(12) 0.0491(9) 0.33(2) Uani 1 1 d D . .
H10J H 1.0645 0.7398 0.0349 0.490 Uiso 1 1 calc R U .
H10K H 1.0516 0.6998 0.0786 0.490 Uiso 1 1 calc R U .
H10L H 1.0854 0.6824 0.0269 0.490 Uiso 1 1 calc R U .
C108 C 1.2695(13) 0.6361(4) 0.1880(5) 0.120(8) Uani 1 1 d D . .
H10S H 1.2169 0.6237 0.1780 0.144 Uiso 1 1 calc R U .
H10T H 1.2915 0.6100 0.2096 0.144 Uiso 1 1 calc R U .
C109 C 1.2467(7) 0.6815(4) 0.2171(3) 0.155(11) Uani 1 1 d D . .
H10U H 1.2263 0.7090 0.1965 0.186 Uiso 1 1 calc R U .
H10V H 1.2964 0.6926 0.2312 0.186 Uiso 1 1 calc R U .
C110 C 1.1780(8) 0.6666(5) 0.2564(3) 0.267(16) Uani 1 1 d D . .
H11K H 1.1220 0.6727 0.2452 0.320 Uiso 1 1 calc R U .
H11L H 1.1839 0.6311 0.2659 0.320 Uiso 1 1 calc R U .
C111 C 1.1888(15) 0.6986(5) 0.2981(3) 0.31(3) Uiso 1 1 d D . .
C112 C 1.4166(5) 0.6631(4) 0.1523(4) 0.1218(17) Uani 1 1 d D U .
H11M H 1.4487 0.6710 0.1212 0.146 Uiso 1 1 calc R U .
H11N H 1.4035 0.6948 0.1676 0.146 Uiso 1 1 calc R U .
C113 C 1.4741(5) 0.6322(5) 0.1829(5) 0.1895(17) Uani 1 1 d D U .
H11O H 1.4701 0.5968 0.1764 0.227 Uiso 1 1 calc R U .
H11P H 1.4549 0.6361 0.2169 0.227 Uiso 1 1 calc R U .
C114 C 1.5657(6) 0.6474(10) 0.1734(4) 0.294(4) Uani 1 1 d D U .
H11Q H 1.5995 0.6232 0.1540 0.352 Uiso 1 1 calc R U .
H11R H 1.5706 0.6807 0.1573 0.352 Uiso 1 1 calc R U .
C115 C 1.5914(15) 0.6471(15) 0.2237(4) 0.376(12) Uani 1 1 d D U .
H11E H 1.6496 0.6573 0.2226 0.565 Uiso 1 1 calc R U .
H11F H 1.5863 0.6136 0.2385 0.565 Uiso 1 1 calc R U .
H11G H 1.5549 0.6700 0.2424 0.565 Uiso 1 1 calc R U .
C116 C 1.3399(9) 0.5916(8) 0.1220(4) 0.121(8) Uani 1 1 d D . .
H11S H 1.2839 0.5826 0.1140 0.145 Uiso 1 1 calc R U .
H11T H 1.3574 0.5667 0.1462 0.145 Uiso 1 1 calc R U .
C117 C 1.4019(10) 0.5896(3) 0.0775(4) 0.213(9) Uani 1 1 d D U .
H11U H 1.4568 0.6015 0.0844 0.256 Uiso 1 1 calc R U .
H11V H 1.3815 0.6117 0.0519 0.256 Uiso 1 1 calc R U .
C118 C 1.412(3) 0.5366(3) 0.0609(6) 0.226(4) Uani 1 1 d D U .
H11W H 1.3671 0.5345 0.0396 0.271 Uiso 1 1 calc R U .
H11X H 1.4647 0.5373 0.0397 0.271 Uiso 1 1 calc R U .
C119 C 1.414(3) 0.4849(4) 0.0854(7) 0.27(2) Uiso 1 1 d D . .
H11H H 1.4271 0.4602 0.0616 0.401 Uiso 1 1 calc R U .
H11I H 1.3591 0.4782 0.1027 0.401 Uiso 1 1 calc R U .
H11J H 1.4567 0.4833 0.1077 0.401 Uiso 1 1 calc R U .
C120 C 0.545(3) 0.2271(3) 0.1888(3) 0.23(2) Uani 1 1 d D . .
H12H H 0.5890 0.2389 0.2074 0.278 Uiso 1 1 calc R U .
H12I H 0.4905 0.2400 0.2025 0.278 Uiso 1 1 calc R U .
C121 C 0.5459(11) 0.1703(3) 0.1918(5) 0.30(3) Uiso 1 1 d D . .
H12J H 0.5252 0.1575 0.1632 0.365 Uiso 1 1 calc R U .
H12K H 0.6031 0.1568 0.1948 0.365 Uiso 1 1 calc R U .
C122 C 0.4875(6) 0.1561(11) 0.2362(4) 0.34(3) Uiso 1 1 d D . .
H12L H 0.5168 0.1678 0.2625 0.413 Uiso 1 1 calc R U .
H12M H 0.4929 0.1196 0.2388 0.413 Uiso 1 1 calc R U .
C123 C 0.3950(6) 0.1663(10) 0.2525(11) 0.248(19) Uani 1 1 d D . .
H12B H 0.3842 0.1574 0.2865 0.371 Uiso 1 1 calc R U .
H12C H 0.3602 0.1464 0.2347 0.371 Uiso 1 1 calc R U .
H12D H 0.3815 0.2015 0.2467 0.371 Uiso 1 1 calc R U .
C124 C 0.4750(8) 0.2426(5) 0.1165(8) 0.205(8) Uani 1 1 d D U .
H12N H 0.4839 0.2486 0.0817 0.246 Uiso 1 1 calc R U .
H12O H 0.4560 0.2081 0.1227 0.246 Uiso 1 1 calc R U .
C125 C 0.4039(5) 0.2774(5) 0.1356(7) 0.29(2) Uiso 1 1 d D . .
H12P H 0.4100 0.3110 0.1202 0.346 Uiso 1 1 calc R U .
H12Q H 0.4029 0.2797 0.1704 0.346 Uiso 1 1 calc R U .
C126 C 0.3242(5) 0.2535(5) 0.1229(8) 0.41(4) Uiso 1 1 d D . .
H12R H 0.3278 0.2511 0.0880 0.494 Uiso 1 1 calc R U .
H12S H 0.3218 0.2193 0.1374 0.494 Uiso 1 1 calc R U .
C127 C 0.2426(7) 0.2813(7) 0.1392(11) 0.28(2) Uiso 1 1 d D . .
H12E H 0.1953 0.2653 0.1276 0.425 Uiso 1 1 calc R U .
H12F H 0.2452 0.3157 0.1264 0.425 Uiso 1 1 calc R U .
H12G H 0.2352 0.2809 0.1740 0.425 Uiso 1 1 calc R U .
C128 C 0.5878(19) 0.3007(8) 0.1405(12) 0.181(12) Uani 1 1 d . . .
H12T H 0.5413 0.3184 0.1588 0.217 Uiso 1 1 calc R U .
H12U H 0.6368 0.3006 0.1590 0.217 Uiso 1 1 calc R U .
C129 C 0.610(2) 0.3302(10) 0.0933(8) 0.149(11) Uani 1 1 d . . .
H12V H 0.5582 0.3367 0.0772 0.179 Uiso 1 1 calc R U .
H12W H 0.6493 0.3106 0.0723 0.179 Uiso 1 1 calc R U .
C130 C 0.6495(14) 0.3804(11) 0.1021(9) 0.146(5) Uani 1 1 d . U .
H13P H 0.6142 0.3983 0.1267 0.176 Uiso 1 1 calc R U .
H13Q H 0.7058 0.3746 0.1128 0.176 Uiso 1 1 calc R U .
C131 C 0.655(3) 0.411(2) 0.0545(14) 0.320(19) Uani 1 1 d . U .
H13J H 0.6817 0.4422 0.0581 0.480 Uiso 1 1 calc R U .
H13K H 0.5990 0.4168 0.0448 0.480 Uiso 1 1 calc R U .
H13L H 0.6890 0.3920 0.0303 0.480 Uiso 1 1 calc R U .
C132 C 0.6343(6) 0.2123(7) 0.1104(5) 0.2117(13) Uani 1 1 d D U .
H13R H 0.6133 0.1783 0.1092 0.254 Uiso 1 1 calc R U .
H13S H 0.6468 0.2256 0.0773 0.254 Uiso 1 1 calc R U .
C133 C 0.7149(5) 0.2097(7) 0.1348(4) 0.269(2) Uani 1 1 d D U .
H13T H 0.7300 0.1750 0.1439 0.323 Uiso 1 1 calc R U .
H13U H 0.7088 0.2292 0.1636 0.323 Uiso 1 1 calc R U .
C134 C 0.7811(9) 0.2317(8) 0.0976(6) 0.355(3) Uani 1 1 d D U .
H13V H 0.7713 0.2208 0.0659 0.426 Uiso 1 1 calc R U .
H13W H 0.7754 0.2683 0.0968 0.426 Uiso 1 1 calc R U .
C135 C 0.865(3) 0.2171(13) 0.1075(18) 0.32(3) Uani 1 1 d . . .
H13M H 0.9053 0.2359 0.0859 0.475 Uiso 1 1 calc R U .
H13N H 0.8737 0.1817 0.1029 0.475 Uiso 1 1 calc R U .
H13O H 0.8723 0.2240 0.1404 0.475 Uiso 1 1 calc R U .
C136 C 0.7036(6) 0.1316(4) 0.3189(2) 0.235(18) Uiso 1 1 d D . .
H13D H 0.6550 0.1216 0.3031 0.282 Uiso 1 1 calc R U .
H13E H 0.7074 0.1679 0.3138 0.282 Uiso 1 1 calc R U .
C137 C 0.7815(7) 0.1088(6) 0.2925(3) 0.186(13) Uiso 1 1 d D . .
H13F H 0.7781 0.0723 0.2966 0.223 Uiso 1 1 calc R U .
H13G H 0.8308 0.1186 0.3078 0.223 Uiso 1 1 calc R U .
C138 C 0.7967(7) 0.1226(7) 0.2392(3) 0.217(16) Uiso 1 1 d D . .
H13H H 0.7485 0.1119 0.2235 0.261 Uiso 1 1 calc R U .
H13I H 0.7994 0.1591 0.2347 0.261 Uiso 1 1 calc R U .
C139 C 0.8771(7) 0.0994(7) 0.2149(5) 0.187(13) Uiso 1 1 d D . .
H13A H 0.8827 0.1096 0.1811 0.280 Uiso 1 1 calc R U .
H13B H 0.8745 0.0633 0.2186 0.280 Uiso 1 1 calc R U .
H13C H 0.9254 0.1106 0.2296 0.280 Uiso 1 1 calc R U .
C140 C 0.5975(3) 0.1453(5) 0.3902(3) 0.25(2) Uiso 1 1 d D . .
H14G H 0.5915 0.1425 0.4253 0.300 Uiso 1 1 calc R U .
H14H H 0.6002 0.1810 0.3807 0.300 Uiso 1 1 calc R U .
C141 C 0.5178(4) 0.1255(7) 0.3732(4) 0.30(3) Uiso 1 1 d D . .
H14I H 0.5147 0.1376 0.3398 0.359 Uiso 1 1 calc R U .
H14J H 0.5227 0.0889 0.3736 0.359 Uiso 1 1 calc R U .
C142 C 0.4358(6) 0.1399(9) 0.4022(3) 0.40(4) Uiso 1 1 d D . .
H14K H 0.3974 0.1119 0.4033 0.481 Uiso 1 1 calc R U .
H14L H 0.4097 0.1683 0.3853 0.481 Uiso 1 1 calc R U .
C143 C 0.4440(19) 0.1539(10) 0.4532(3) 0.66(8) Uiso 1 1 d D . .
H14A H 0.3890 0.1639 0.4683 0.992 Uiso 1 1 calc R U .
H14B H 0.4824 0.1815 0.4527 0.992 Uiso 1 1 calc R U .
H14C H 0.4660 0.1253 0.4711 0.992 Uiso 1 1 calc R U .
C144 C 0.7547(4) 0.1417(3) 0.3963(4) 0.211(16) Uiso 1 1 d D . .
H14M H 0.7356 0.1456 0.4303 0.254 Uiso 1 1 calc R U .
H14N H 0.8012 0.1168 0.3949 0.254 Uiso 1 1 calc R U .
C145 C 0.7901(6) 0.1915(3) 0.3757(4) 0.41(4) Uiso 1 1 d D . .
H14O H 0.8084 0.1881 0.3416 0.488 Uiso 1 1 calc R U .
H14P H 0.7443 0.2168 0.3780 0.488 Uiso 1 1 calc R U .
C146 C 0.8635(7) 0.2104(5) 0.3996(3) 0.556(8) Uani 1 1 d D U .
H14Q H 0.8560 0.2466 0.4021 0.667 Uiso 1 1 calc R U .
H14R H 0.9157 0.2044 0.3786 0.667 Uiso 1 1 calc R U .
C147 C 0.8750(16) 0.1871(10) 0.4491(4) 1.3(2) Uiso 1 1 d D . .
H14D H 0.9171 0.2052 0.4634 1.881 Uiso 1 1 calc R U .
H14E H 0.8935 0.1524 0.4464 1.881 Uiso 1 1 calc R U .
H14F H 0.8217 0.1887 0.4691 1.881 Uiso 1 1 calc R U .
C148 C 0.6718(8) 0.0651(2) 0.3847(3) 0.243(19) Uiso 1 1 d D . .
H14S H 0.6325 0.0531 0.3634 0.292 Uiso 1 1 calc R U .
H14T H 0.7267 0.0487 0.3759 0.292 Uiso 1 1 calc R U .
C149 C 0.6417(14) 0.0456(3) 0.4350(3) 0.57(6) Uiso 1 1 d D . .
H14U H 0.5852 0.0600 0.4439 0.690 Uiso 1 1 calc R U .
H14V H 0.6795 0.0576 0.4571 0.690 Uiso 1 1 calc R U .
C150 C 0.6374(7) -0.0109(3) 0.4420(7) 0.33(3) Uiso 1 1 d D . .
H15E H 0.6853 -0.0257 0.4223 0.402 Uiso 1 1 calc R U .
H15F H 0.6444 -0.0202 0.4756 0.402 Uiso 1 1 calc R U .
C151 C 0.5571(7) -0.0337(6) 0.4294(9) 0.27(2) Uiso 1 1 d D . .
H15B H 0.5607 -0.0697 0.4347 0.401 Uiso 1 1 calc R U .
H15C H 0.5498 -0.0255 0.3960 0.401 Uiso 1 1 calc R U .
H15D H 0.5091 -0.0205 0.4495 0.401 Uiso 1 1 calc R U .
O1 O 1.3316(4) 0.4379(3) 0.3921(2) 0.0294(17) Uani 1 1 d . . .
O2 O 1.4588(4) 0.4771(3) 0.3417(2) 0.0271(16) Uani 1 1 d . . .
O3 O 1.4809(4) 0.4079(3) 0.4059(2) 0.0272(17) Uani 1 1 d . . .
O4 O 1.4158(4) 0.3896(3) 0.3275(2) 0.0324(18) Uani 1 1 d . . .
O5 O 1.0966(5) 0.3769(3) 0.3723(3) 0.055(2) Uani 1 1 d . . .
O6 O 1.6382(4) 0.4508(2) 0.3537(2) 0.0271(17) Uani 1 1 d . . .
O7 O 1.3917(4) 0.4610(2) 0.4855(2) 0.0294(17) Uani 1 1 d . . .
O8 O 1.4609(5) 0.3009(3) 0.3888(3) 0.040(2) Uani 1 1 d . . .
O9 O 1.2001(5) 0.3131(3) 0.2907(3) 0.056(2) Uani 1 1 d . . .
O10 O 1.3544(4) 0.5471(3) 0.4068(2) 0.0300(17) Uani 1 1 d . . .
O11 O 1.5826(4) 0.3385(3) 0.3407(3) 0.0329(18) Uani 1 1 d . . .
O12 O 1.3486(4) 0.3610(3) 0.4711(2) 0.0313(17) Uani 1 1 d . . .
O13 O 1.2916(4) 0.5289(3) 0.3324(2) 0.0362(19) Uani 1 1 d . . .
O14 O 1.5574(5) 0.4284(3) 0.2626(3) 0.0367(19) Uani 1 1 d . . .
O15 O 1.2697(5) 0.3388(3) 0.3792(3) 0.0362(19) Uani 1 1 d . . .
O16 O 1.5569(4) 0.4282(2) 0.4904(2) 0.0271(16) Uani 1 1 d . . .
O17 O 1.2387(5) 0.4169(3) 0.3091(3) 0.052(2) Uani 1 1 d . . .
O18 O 1.6443(4) 0.3745(3) 0.4181(3) 0.0347(18) Uani 1 1 d . . .
O19 O 1.5977(5) 0.5210(3) 0.2844(3) 0.041(2) Uani 1 1 d . . .
O20 O 1.5418(4) 0.5072(3) 0.4264(2) 0.0276(17) Uani 1 1 d . . .
O21 O 1.3380(5) 0.3690(3) 0.2421(3) 0.046(2) Uani 1 1 d . . .
O22 O 1.4298(5) 0.3800(3) 0.5550(2) 0.0188(16) Uiso 0.85 1 d . . P
O22A O 1.479(2) 0.3807(13) 0.5482(13) 0.011(8) Uiso 0.15 1 d . . P
O23 O 1.2400(4) 0.4918(3) 0.4628(3) 0.0364(19) Uani 1 1 d . . .
O24 O 1.1912(4) 0.3938(3) 0.4496(3) 0.040(2) Uani 1 1 d . . .
O25 O 1.5020(5) 0.5741(3) 0.3569(3) 0.039(2) Uani 1 1 d . . .
O26 O 1.4314(5) 0.5537(3) 0.2751(2) 0.040(2) Uani 1 1 d . . .
O27 O 1.3884(5) 0.4639(3) 0.2485(3) 0.0388(19) Uani 1 1 d . . .
O28 O 1.5090(4) 0.3307(2) 0.4724(2) 0.0317(18) Uani 1 1 d . . .
O29 O 1.4801(6) 0.4025(3) 0.1775(2) 0.050(2) Uani 1 1 d . . .
O30 O 1.5325(5) 0.2440(3) 0.3093(3) 0.053(2) Uani 1 1 d . . .
O31 O 1.1699(5) 0.4716(3) 0.3792(3) 0.042(2) Uani 1 1 d . . .
O32 O 1.2426(5) 0.4177(3) 0.5407(3) 0.048(2) Uani 1 1 d . . .
O33 O 1.6252(5) 0.2701(3) 0.4199(3) 0.048(2) Uani 1 1 d . . .
O34 O 1.5081(5) 0.3348(3) 0.2574(3) 0.048(2) Uani 1 1 d . . .
O35 O 1.3717(5) 0.2928(3) 0.3124(3) 0.045(2) Uani 1 1 d . . .
O36 O 1.3609(6) 0.6282(3) 0.3313(3) 0.053(2) Uani 1 1 d . . .
O37 O 1.6779(5) 0.5558(3) 0.3643(3) 0.043(2) Uani 1 1 d . . .
O38 O 1.1736(5) 0.5703(3) 0.4072(3) 0.051(2) Uani 1 1 d . . .
O39 O 1.5336(6) 0.5126(3) 0.1944(3) 0.051(2) Uani 1 1 d . . .
O40 O 1.7089(5) 0.4665(3) 0.4433(3) 0.042(2) Uani 1 1 d . . .
O41 O 1.2889(6) 0.2473(3) 0.4446(3) 0.061(3) Uani 1 1 d . . .
O42 O 1.1826(7) 0.2956(4) 0.4763(4) 0.083(4) Uani 1 1 d . . .
O43 O 1.7383(5) 0.4674(4) 0.2511(3) 0.057(3) Uani 1 1 d . . .
O44 O 1.7330(5) 0.3831(4) 0.2594(3) 0.059(3) Uani 1 1 d . . .
O45 O 1.2015(6) 0.5078(3) 0.2339(3) 0.052(2) Uani 1 1 d . . .
O46 O 1.2386(6) 0.4371(3) 0.1957(3) 0.053(2) Uani 1 1 d . . .
O47 O 0.6685(4) 0.8996(3) 0.0934(2) 0.0302(17) Uani 1 1 d . . .
O48 O 0.5915(4) 0.8714(3) 0.1737(2) 0.0306(17) Uani 1 1 d . . .
O49 O 0.5921(4) 0.9652(3) 0.1487(2) 0.0307(17) Uani 1 1 d . . .
O50 O 0.5073(4) 0.9068(3) 0.1052(2) 0.0287(17) Uani 1 1 d . . .
O51 O 0.4155(5) 0.7609(3) 0.2317(3) 0.052(2) Uani 1 1 d . . .
O52 O 0.4969(5) 1.0139(3) 0.0736(2) 0.0303(18) Uani 1 1 d . . .
O53 O 0.5057(4) 0.9396(2) 0.2447(2) 0.0306(17) Uani 1 1 d . . .
O54 O 0.4139(4) 0.9454(3) 0.0281(2) 0.0316(17) Uani 1 1 d . . .
O55 O 0.5855(4) 0.9390(3) 0.0081(3) 0.0288(17) Uani 1 1 d . . .
O56 O 0.6994(4) 1.0078(3) 0.0646(2) 0.0333(18) Uani 1 1 d . . .
O57 O 0.5056(5) 0.8398(3) 0.2603(3) 0.042(2) Uani 1 1 d . . .
O58 O 0.4020(5) 0.8623(3) 0.1902(3) 0.0379(19) Uani 1 1 d . . .
O59 O 0.6859(5) 0.9336(3) 0.2324(3) 0.039(2) Uani 1 1 d . . .
O60 O 0.6780(5) 0.7929(3) 0.1163(3) 0.042(2) Uani 1 1 d . . .
O61 O 0.6853(5) 1.0279(3) 0.1965(2) 0.0347(18) Uani 1 1 d . . .
O62 O 0.5076(5) 1.0351(3) 0.2112(2) 0.0359(19) Uani 1 1 d . . .
O63 O 0.4748(5) 0.8011(3) 0.1375(2) 0.0329(18) Uani 1 1 d . . .
O64 O 0.3318(4) 0.9128(3) 0.1173(3) 0.0336(18) Uani 1 1 d . . .
O65 O 0.4136(4) 0.8436(3) 0.0582(2) 0.0291(17) Uani 1 1 d . . .
O66 O 0.7548(5) 0.8309(3) 0.0305(3) 0.043(2) Uani 1 1 d . . .
O67 O 0.8457(4) 0.8955(3) 0.0818(3) 0.045(2) Uani 1 1 d . . .
O68 O 0.5799(4) 0.8350(2) 0.0346(2) 0.0273(17) Uani 1 1 d . . .
O69 O 0.4183(5) 1.0875(3) 0.1381(3) 0.045(2) Uani 1 1 d . . .
O70 O 0.4067(4) 0.9808(3) 0.1615(2) 0.0263(16) Uani 1 1 d . . .
O71 O 0.7538(4) 0.9335(3) 0.0069(3) 0.037(2) Uani 1 1 d . . .
O72 O 0.7781(5) 0.8563(3) 0.1665(3) 0.040(2) Uani 1 1 d . . .
O73 O 0.4743(4) 0.8720(3) -0.0377(3) 0.041(2) Uani 1 1 d . . .
O74 O 0.5876(5) 0.7729(3) 0.2009(3) 0.042(2) Uani 1 1 d . . .
O75 O 0.2949(5) 0.8098(3) 0.1323(3) 0.045(2) Uani 1 1 d . . .
O76 O 0.3132(5) 1.0140(3) 0.0833(3) 0.043(2) Uani 1 1 d . . .
O77 O 0.7706(5) 1.0824(3) 0.1205(3) 0.049(2) Uani 1 1 d . . .
O78 O 0.8795(5) 0.9895(3) 0.0373(3) 0.049(2) Uani 1 1 d . . .
O79 O 0.5965(5) 1.0658(3) 0.1242(2) 0.0354(19) Uani 1 1 d . . .
O80 O 0.6808(5) 0.8667(3) -0.0544(3) 0.048(2) Uani 1 1 d . . .
O81 O 0.8614(6) 0.7903(4) 0.0984(3) 0.058(3) Uani 1 1 d . . .
O82 O 0.7816(4) 0.9747(3) 0.1300(2) 0.0334(18) Uani 1 1 d . . .
O83 O 0.6026(6) 1.0124(3) 0.2905(3) 0.057(2) Uani 1 1 d . . .
O84 O 0.5977(5) 0.8925(3) 0.3226(3) 0.047(2) Uani 1 1 d . . .
O85 O 0.7621(6) 0.7517(4) 0.1978(4) 0.062(3) Uani 1 1 d . . .
O86 O 0.6816(5) 0.8338(3) 0.2518(3) 0.044(2) Uani 1 1 d . . .
O87 O 0.3104(5) 0.9482(3) 0.2641(3) 0.050(2) Uani 1 1 d . . .
O88 O 0.3771(5) 1.0171(4) 0.2787(3) 0.056(3) Uani 1 1 d . . .
O89 O 0.5514(6) 0.7190(3) 0.0676(3) 0.051(2) Uani 1 1 d . . .
O90 O 0.5174(13) 0.6743(8) 0.0107(7) 0.064(5) Uiso 0.5 1 d . . P
O90A O 0.5328(12) 0.6955(7) -0.0093(7) 0.056(5) Uiso 0.5 1 d . . P
O91 O 0.8232(6) 0.8707(4) 0.2759(3) 0.064(3) Uani 1 1 d . . .
O92 O 0.8702(5) 0.9380(3) 0.2309(3) 0.052(2) Uani 1 1 d . . .
N1 N 0.0643(7) 0.4747(5) 0.6657(4) 0.064(3) Uani 1 1 d . . .
N2 N 0.0850(5) 0.9556(3) 0.1269(2) 0.137(2) Uani 1 1 d D U .
N3 N 1.4661(5) 0.7510(3) 0.3931(2) 0.123(3) Uani 1 1 d D U .
N4 N 1.3338(5) 0.6408(4) 0.1426(5) 0.076(4) Uani 1 1 d D . .
N5 N 0.5622(16) 0.2463(6) 0.1369(3) 0.1569(15) Uani 1 1 d D U .
N6 N 0.6822(4) 0.1207(2) 0.3727(2) 0.261(16) Uiso 1 1 d D . .

loop_
_atom_site_aniso_label
_atom_site_aniso_U_11
_atom_site_aniso_U_22
_atom_site_aniso_U_33
_atom_site_aniso_U_23
_atom_site_aniso_U_13
_atom_site_aniso_U_12
Mo1 0.0412(5) 0.0444(6) 0.0387(5) -0.0124(4) -0.0083(4) -0.0054(4)
Mo2 0.0285(5) 0.0494(6) 0.0427(5) -0.0116(5) -0.0084(4) -0.0062(4)
Mo3 0.0313(5) 0.0292(5) 0.0292(4) -0.0044(4) -0.0011(4) 0.0029(4)
Mo4 0.0482(6) 0.0379(5) 0.0264(5) -0.0013(4) -0.0012(4) 0.0000(4)
Mo5 0.0472(6) 0.0416(5) 0.0284(5) -0.0087(4) -0.0032(4) 0.0015(5)
Mo6 0.0231(4) 0.0390(5) 0.0297(4) -0.0049(4) 0.0028(4) -0.0075(4)
Mo7 0.0382(5) 0.0298(5) 0.0312(5) -0.0095(4) -0.0012(4) -0.0013(4)
Mo8 0.0352(5) 0.0311(5) 0.0254(4) -0.0012(4) -0.0052(4) 0.0018(4)
Mo9 0.0219(4) 0.0396(5) 0.0327(5) -0.0072(4) -0.0050(4) 0.0034(4)
Mo10 0.0252(4) 0.0298(4) 0.0241(4) 0.0001(4) -0.0001(3) -0.0051(4)
Mo11 0.0274(4) 0.0362(5) 0.0255(4) -0.0022(4) 0.0039(4) -0.0052(4)
Mo12 0.0215(4) 0.0333(5) 0.0247(4) -0.0037(4) 0.0019(3) -0.0015(4)
Mo13 0.0320(5) 0.0527(6) 0.0399(5) -0.0020(5) -0.0066(4) 0.0064(5)
Mo14 0.0398(5) 0.0451(6) 0.0402(5) 0.0018(5) -0.0111(4) 0.0043(5)
Mo15 0.0393(5) 0.0322(5) 0.0277(4) 0.0049(4) -0.0022(4) -0.0062(4)
Mo16 0.0191(4) 0.0547(6) 0.0286(5) -0.0003(4) -0.0011(4) -0.0069(4)
Mo17 0.0418(5) 0.0462(6) 0.0255(5) 0.0037(4) -0.0048(4) -0.0076(4)
Mo18 0.0252(4) 0.0448(5) 0.0267(4) -0.0027(4) -0.0009(4) 0.0017(4)
Mo19 0.0212(4) 0.0369(5) 0.0238(4) -0.0012(4) 0.0009(3) -0.0048(4)
Mo20 0.0384(5) 0.0444(5) 0.0234(4) -0.0009(4) -0.0033(4) -0.0104(4)
Mo21 0.0266(4) 0.0411(5) 0.0257(4) 0.0010(4) -0.0036(4) -0.0118(4)
Mo22 0.0304(5) 0.0359(5) 0.0231(4) -0.0018(4) 0.0000(4) -0.0064(4)
Mo23 0.0261(4) 0.0337(5) 0.0257(4) -0.0015(4) -0.0027(4) -0.0026(4)
Mo24 0.0280(4) 0.0327(5) 0.0265(4) 0.0011(4) 0.0008(4) -0.0089(4)
Zn1 0.0359(7) 0.0372(7) 0.0393(7) -0.0056(6) 0.0005(6) -0.0112(5)
Zn2 0.0466(7) 0.0500(8) 0.0338(7) -0.0079(6) -0.0138(6) 0.0026(6)
Zn3 0.0402(7) 0.0415(7) 0.0280(6) -0.0065(5) 0.0082(6) -0.0021(6)
Zn4 0.0250(6) 0.0308(6) 0.0229(5) -0.0032(5) -0.0004(5) -0.0024(5)
Zn5 0.0233(6) 0.0408(7) 0.0253(6) 0.0011(5) -0.0028(5) -0.0061(5)
Zn6 0.0336(6) 0.0445(7) 0.0264(6) -0.0007(5) 0.0048(5) -0.0077(6)
Zn7 0.0398(7) 0.0376(7) 0.0366(7) -0.0014(6) -0.0040(6) 0.0004(6)
Zn8 0.0316(6) 0.0583(8) 0.0330(7) 0.0004(6) -0.0074(5) -0.0054(6)
P1 0.0261(13) 0.0255(13) 0.0267(12) -0.0051(11) -0.0055(10) -0.0010(10)
P2 0.0209(12) 0.0395(15) 0.0245(13) -0.0010(11) -0.0014(10) -0.0036(11)
C1 0.018(5) 0.078(8) 0.057(7) -0.013(7) 0.012(5) -0.024(5)
C2 0.064(8) 0.048(7) 0.067(9) -0.001(7) 0.001(7) -0.028(6)
C3 0.046(7) 0.053(7) 0.045(7) -0.012(6) 0.011(6) -0.007(6)
C4 0.045(7) 0.072(8) 0.052(7) -0.029(6) 0.022(6) -0.018(6)
C5 0.055(7) 0.075(8) 0.027(6) -0.016(6) 0.012(5) -0.034(6)
C6 0.062(8) 0.062(8) 0.062(8) -0.014(7) 0.013(7) -0.030(6)
C7 0.063(8) 0.059(8) 0.070(9) -0.004(7) 0.006(7) -0.035(6)
C8 0.093(10) 0.125(12) 0.067(9) -0.049(8) 0.046(8) -0.068(8)
C9 0.051(8) 0.082(9) 0.093(10) -0.052(7) 0.038(7) -0.023(7)
C10 0.063(8) 0.082(9) 0.042(7) 0.005(7) 0.006(6) -0.041(7)
C11 0.059(8) 0.062(8) 0.087(10) -0.015(8) 0.015(8) -0.039(6)
C12 0.064(8) 0.047(7) 0.082(10) -0.016(7) 0.028(8) -0.020(6)
C13 0.058(8) 0.050(7) 0.047(7) 0.003(6) 0.003(6) -0.024(6)
C14 0.042(6) 0.052(7) 0.031(6) -0.013(5) 0.003(5) -0.008(5)
C15 0.072(8) 0.054(7) 0.017(5) 0.011(5) 0.014(5) -0.007(6)
C16 0.065(9) 0.040(7) 0.081(10) -0.001(7) -0.006(8) -0.002(7)
C17 0.034(6) 0.067(8) 0.036(6) -0.004(6) -0.011(5) 0.013(6)
C18 0.071(9) 0.053(8) 0.039(7) -0.008(6) 0.000(6) -0.004(7)
C19 0.072(9) 0.050(7) 0.046(7) -0.023(6) 0.005(6) -0.020(6)
C20 0.053(7) 0.077(9) 0.027(6) -0.003(6) 0.003(6) -0.011(7)
C21 0.064(8) 0.073(8) 0.031(6) -0.014(6) 0.017(6) -0.033(6)
C22 0.087(10) 0.108(10) 0.039(7) -0.041(7) 0.032(7) -0.053(8)
C23 0.058(8) 0.074(9) 0.078(10) -0.017(8) 0.024(7) -0.034(7)
C24 0.061(8) 0.074(8) 0.032(6) -0.032(5) 0.024(6) -0.027(6)
C25 0.045(7) 0.095(10) 0.030(6) -0.011(6) 0.011(5) -0.027(7)
C26 0.052(7) 0.077(9) 0.057(8) -0.024(7) 0.040(6) -0.022(7)
C27 0.041(7) 0.060(8) 0.036(6) -0.005(6) 0.014(5) -0.005(6)
C28 0.041(7) 0.068(8) 0.037(6) -0.021(6) 0.012(5) 0.007(6)
C29 0.045(7) 0.066(8) 0.033(6) -0.004(6) -0.006(5) -0.002(6)
C30 0.028(6) 0.071(8) 0.049(7) -0.007(6) -0.002(5) 0.016(6)
C31 0.034(6) 0.073(8) 0.028(6) -0.010(6) -0.004(5) 0.010(6)
C32 0.032(6) 0.078(9) 0.034(6) 0.001(6) 0.001(5) -0.008(6)
C33 0.034(6) 0.075(8) 0.027(6) -0.016(6) -0.001(5) 0.010(6)
C34 0.031(6) 0.103(11) 0.031(6) 0.019(7) 0.004(5) 0.013(7)
C35 0.092(10) 0.058(8) 0.048(7) 0.003(7) 0.039(7) 0.022(8)
C36 0.055(8) 0.067(8) 0.040(7) -0.019(6) 0.017(6) 0.006(7)
C37 0.015(5) 0.078(8) 0.018(5) 0.004(5) 0.011(4) 0.005(5)
C38 0.055(8) 0.062(8) 0.052(8) -0.003(7) 0.016(7) -0.005(7)
C39 0.056(8) 0.072(9) 0.055(8) -0.016(7) 0.031(6) 0.017(7)
C40 0.027(6) 0.120(12) 0.018(5) -0.011(6) 0.001(5) -0.011(7)
C41 0.053(8) 0.088(10) 0.041(7) -0.022(7) 0.004(6) 0.023(7)
C42 0.052(9) 0.220(17) 0.097(9) -0.117(9) -0.032(7) 0.023(10)
C43 0.064(9) 0.131(11) 0.104(10) -0.090(8) -0.026(8) 0.054(8)
C44 0.055(8) 0.084(9) 0.040(6) -0.027(6) -0.016(6) 0.030(7)
C45 0.050(8) 0.077(9) 0.057(8) -0.029(7) 0.005(7) 0.011(7)
C46 0.050(7) 0.064(8) 0.050(7) -0.021(6) 0.004(6) 0.015(6)
C47 0.056(7) 0.070(8) 0.048(7) -0.034(6) -0.020(6) 0.023(6)
C48 0.043(6) 0.061(8) 0.028(6) 0.004(5) -0.007(5) 0.009(6)
C49 0.058(8) 0.078(9) 0.042(7) 0.015(7) 0.002(6) 0.020(7)
C50 0.058(8) 0.078(9) 0.028(6) -0.006(6) -0.001(6) 0.003(7)
C51 0.049(7) 0.043(7) 0.047(7) 0.000(6) -0.009(6) -0.001(6)
C52 0.051(7) 0.072(8) 0.058(7) -0.024(6) -0.030(6) 0.025(6)
C53 0.088(10) 0.069(9) 0.042(7) -0.006(7) -0.025(7) -0.008(8)
C54 0.058(8) 0.061(8) 0.030(6) 0.008(6) -0.006(6) -0.013(6)
C56 0.061(8) 0.143(13) 0.065(9) -0.050(8) 0.001(7) -0.048(8)
C57 0.111(15) 0.156(17) 0.089(11) -0.069(11) -0.022(11) 0.003(13)
C58 0.174(6) 0.136(2) 0.108(4) -0.0019(14) -0.019(2) 0.0125(18)
C59 0.322(6) 0.135(2) 0.138(4) -0.0699(14) -0.077(2) 0.0277(18)
C60 0.022(6) 0.144(15) 0.054(8) 0.008(9) 0.006(6) -0.013(8)
C61 0.030(7) 0.154(17) 0.082(11) 0.030(11) -0.001(7) -0.002(9)
C62 0.032(2) 0.223(11) 0.104(2) 0.049(3) 0.0041(11) 0.013(3)
C63 0.113(2) 0.352(12) 0.045(2) 0.046(3) 0.0145(11) 0.098(3)
C64 0.035(7) 0.103(12) 0.071(9) -0.018(9) -0.003(7) -0.002(7)
C65 0.060(10) 0.173(19) 0.053(9) -0.005(11) -0.010(8) 0.011(11)
C66 0.090(12) 0.095(12) 0.083(11) 0.007(10) -0.029(9) -0.013(10)
C67 0.15(2) 0.21(2) 0.179(18) 0.148(14) 0.084(15) 0.068(17)
C68 0.067(5) 0.1152(13) 0.062(7) -0.035(2) 0.008(4) 0.0210(14)
C69 0.034(5) 0.1546(13) 0.086(8) -0.038(2) -0.011(4) -0.0078(14)
C70 0.076(10) 0.140(15) 0.077(10) -0.047(10) -0.030(8) 0.041(10)
C71 0.170(19) 0.094(14) 0.20(2) -0.052(14) -0.107(15) 0.029(14)
C72 0.057(12) 0.25(3) 0.14(2) 0.04(2) 0.004(13) -0.024(16)
C75 0.16(3) 0.37(6) 0.43(7) -0.14(5) -0.04(4) -0.04(4)
C77 0.057(12) 0.38(5) 0.109(18) 0.04(2) -0.005(12) 0.00(2)
C78 0.19(2) 0.35(5) 0.17(2) -0.03(3) -0.120(16) 0.09(3)
C80 0.068(11) 0.25(3) 0.046(9) -0.008(13) -0.014(8) -0.035(14)
C81 0.043(8) 0.174(19) 0.104(13) -0.012(13) -0.023(8) -0.027(10)
C82 0.1699(12) 0.372(12) 0.21(2) -0.205(14) 0.011(6) -0.0094(19)
C83 0.1942(12) 0.364(12) 0.087(12) -0.117(12) -0.041(6) 0.0049(19)
C84 0.064(3) 0.245(2) 0.112(6) 0.0311(19) -0.004(2) -0.0315(13)
C85 0.106(17) 0.16(2) 0.071(14) -0.013(14) 0.005(13) 0.038(16)
C87 0.100(16) 0.22(3) 0.18(2) -0.04(2) 0.070(15) -0.036(18)
C88 0.261(3) 0.374(13) 0.1272(16) -0.018(2) -0.0280(10) -0.238(3)
C91 0.60(8) 0.73(9) 0.34(5) 0.30(5) 0.30(5) 0.44(6)
C92 0.194(2) 0.117(11) 0.131(2) 0.104(4) -0.0466(12) -0.021(4)
C93 0.207(2) 0.1652(15) 0.117(2) 0.100(3) -0.0520(12) -0.0027(11)
C94 0.3241(12) 0.1390(15) 0.287(13) 0.082(4) -0.285(3) -0.0695(10)
C95 0.2640(13) 0.290(9) 0.38(4) 0.026(12) -0.072(5) -0.2065(17)
C96 0.160(19) 0.147(19) 0.19(2) 0.085(15) -0.101(15) -0.026(16)
C97 0.42(6) 0.26(4) 0.076(16) 0.078(18) -0.01(3) 0.08(4)
C98 0.34(3) 0.20(2) 0.16(2) 0.074(17) -0.02(2) 0.172(19)
C99 0.35(6) 0.62(9) 0.19(4) -0.11(5) -0.05(4) 0.24(6)
C100 0.14(2) 0.25(2) 0.21(2) 0.177(15) 0.023(17) 0.075(17)
C101 0.18(2) 0.115(16) 0.118(15) 0.044(13) -0.073(14) -0.013(16)
C102 0.31(4) 0.27(2) 0.36(3) 0.231(17) -0.09(2) 0.09(2)
C103 0.39(6) 0.24(4) 0.30(5) 0.03(4) -0.13(4) 0.08(4)
C104 0.112(15) 0.136(19) 0.137(18) -0.007(15) -0.052(13) -0.010(14)
C105 0.138(14) 0.23(3) 0.35(3) 0.09(3) -0.179(14) -0.074(17)
C106 0.21(3) 0.19(3) 0.44(5) 0.13(3) -0.20(2) -0.07(2)
C107 0.33(4) 0.21(3) 0.46(5) 0.18(3) -0.25(3) -0.09(3)
C108 0.123(15) 0.130(16) 0.105(15) -0.009(13) 0.020(13) -0.062(12)
C109 0.088(15) 0.104(15) 0.28(3) -0.081(17) -0.003(18) -0.011(12)
C110 0.19(3) 0.39(4) 0.22(2) -0.18(2) 0.127(18) -0.04(3)
C112 0.123(3) 0.096(4) 0.147(3) 0.0421(18) -0.0334(14) -0.0407(17)
C113 0.307(3) 0.082(4) 0.170(3) 0.0853(18) -0.0401(14) 0.0379(17)
C114 0.294(6) 0.289(9) 0.2974(11) -0.015(6) -0.0300(15) -0.011(7)
C115 0.473(8) 0.24(3) 0.4514(11) 0.199(10) -0.2913(15) -0.11(2)
C116 0.136(19) 0.103(15) 0.123(17) -0.018(13) -0.004(15) -0.014(14)
C117 0.20(3) 0.2829(12) 0.174(8) -0.0858(16) -0.085(16) -0.032(11)
C118 0.229(9) 0.2239(12) 0.224(6) -0.0072(16) -0.021(7) -0.002(6)
C120 0.53(6) 0.079(13) 0.086(14) -0.055(10) -0.03(2) 0.02(2)
C123 0.20(3) 0.18(2) 0.37(5) -0.11(3) 0.03(3) -0.104(19)
C124 0.3367(12) 0.15(2) 0.151(5) -0.008(9) -0.1304(12) -0.044(5)
C128 0.16(2) 0.080(12) 0.31(3) -0.105(15) -0.03(2) 0.020(14)
C129 0.22(3) 0.14(2) 0.085(14) -0.011(14) -0.045(16) 0.05(2)
C130 0.094(14) 0.214(4) 0.1329(14) -0.0547(13) -0.016(13) 0.068(14)
C131 0.35(6) 0.437(4) 0.1767(14) 0.0508(13) -0.03(3) -0.16(4)
C132 0.3734(11) 0.098(3) 0.184(3) -0.113(2) -0.1025(9) 0.1084(14)
C133 0.2463(11) 0.240(7) 0.320(2) -0.096(2) -0.0389(8) 0.199(2)
C134 0.076(3) 0.200(7) 0.793(3) -0.213(2) 0.0348(14) 0.005(2)
C135 0.37(5) 0.16(3) 0.42(7) -0.01(4) -0.05(5) 0.15(3)
C146 0.556(10) 0.556(10) 0.557(10) -0.029(7) -0.057(7) -0.015(7)
O1 0.019(3) 0.035(4) 0.035(4) -0.005(3) -0.001(3) -0.005(3)
O2 0.025(3) 0.036(4) 0.020(3) -0.003(3) -0.004(3) -0.002(3)
O3 0.031(4) 0.034(4) 0.017(3) -0.002(3) -0.002(3) -0.005(3)
O4 0.033(4) 0.039(4) 0.026(3) -0.002(3) -0.005(3) -0.007(3)
O5 0.017(4) 0.075(6) 0.076(6) -0.015(5) -0.013(4) -0.003(4)
O6 0.033(4) 0.028(4) 0.020(3) -0.004(3) -0.004(3) 0.002(3)
O7 0.026(3) 0.028(4) 0.034(4) -0.006(3) 0.003(3) -0.001(3)
O8 0.032(4) 0.049(4) 0.036(4) -0.005(4) 0.011(3) -0.010(3)
O9 0.058(5) 0.055(5) 0.062(5) -0.019(4) -0.033(4) -0.011(4)
O10 0.030(4) 0.029(4) 0.031(4) -0.004(3) -0.002(3) -0.001(3)
O11 0.035(4) 0.029(4) 0.033(4) 0.000(3) 0.006(3) -0.001(3)
O12 0.026(3) 0.038(4) 0.031(4) -0.013(3) 0.003(3) -0.007(3)
O13 0.023(3) 0.059(5) 0.029(4) -0.015(3) -0.007(3) 0.002(3)
O14 0.033(4) 0.047(4) 0.031(4) -0.008(3) -0.006(3) 0.002(3)
O15 0.036(4) 0.040(4) 0.034(4) -0.005(3) -0.008(3) 0.001(3)
O16 0.022(3) 0.030(4) 0.030(3) -0.010(3) -0.004(3) -0.001(3)
O17 0.056(5) 0.065(5) 0.038(4) -0.025(4) -0.016(4) 0.013(4)
O18 0.031(4) 0.038(4) 0.037(4) -0.014(3) -0.009(3) 0.004(3)
O19 0.045(4) 0.039(4) 0.034(4) 0.004(3) 0.013(3) -0.006(4)
O20 0.024(3) 0.037(4) 0.022(3) -0.007(3) -0.002(3) 0.006(3)
O21 0.057(5) 0.052(5) 0.032(4) -0.011(4) -0.020(3) -0.003(4)
O23 0.022(3) 0.053(5) 0.032(4) -0.006(3) 0.011(3) -0.004(3)
O24 0.016(3) 0.055(5) 0.048(4) -0.011(4) 0.004(3) -0.013(3)
O25 0.037(4) 0.044(4) 0.036(4) 0.003(3) -0.007(3) -0.005(3)
O26 0.070(5) 0.025(4) 0.023(4) 0.008(3) -0.006(4) 0.000(4)
O27 0.040(4) 0.037(4) 0.043(4) -0.011(3) -0.018(3) 0.008(3)
O28 0.040(4) 0.021(3) 0.034(4) -0.005(3) 0.000(3) -0.006(3)
O29 0.082(6) 0.053(5) 0.015(3) -0.010(3) 0.001(4) -0.001(4)
O30 0.053(5) 0.040(4) 0.061(5) -0.008(4) 0.011(4) 0.016(4)
O31 0.038(4) 0.045(4) 0.044(4) -0.009(4) -0.007(3) -0.012(3)
O32 0.032(4) 0.056(5) 0.055(5) -0.006(4) 0.006(4) -0.021(4)
O33 0.054(5) 0.039(4) 0.054(5) -0.006(4) -0.024(4) 0.009(4)
O34 0.051(5) 0.053(5) 0.040(4) -0.014(4) 0.001(4) 0.010(4)
O35 0.043(4) 0.036(4) 0.057(5) -0.001(4) -0.006(4) 0.000(4)
O36 0.072(6) 0.039(4) 0.046(5) -0.007(4) -0.002(4) 0.013(4)
O37 0.038(4) 0.050(5) 0.038(4) -0.009(4) 0.007(4) -0.006(4)
O38 0.032(4) 0.062(5) 0.058(5) -0.012(4) -0.011(4) 0.015(4)
O39 0.060(5) 0.048(5) 0.044(5) 0.004(4) 0.000(4) -0.005(4)
O40 0.029(4) 0.053(5) 0.045(4) -0.007(4) -0.012(3) -0.001(3)
O41 0.064(6) 0.050(5) 0.068(6) 0.011(5) -0.006(5) -0.020(4)
O42 0.078(6) 0.051(5) 0.120(9) -0.012(6) 0.010(6) -0.041(5)
O43 0.037(5) 0.082(6) 0.051(5) -0.013(5) 0.016(4) -0.002(4)
O44 0.028(4) 0.108(7) 0.036(4) -0.001(5) 0.019(4) 0.003(5)
O45 0.072(6) 0.058(5) 0.029(4) -0.008(4) -0.019(4) 0.003(4)
O46 0.070(5) 0.061(5) 0.030(4) -0.012(4) -0.017(4) 0.023(4)
O47 0.025(3) 0.035(4) 0.029(4) -0.003(3) 0.008(3) -0.008(3)
O48 0.023(3) 0.047(4) 0.023(3) 0.005(3) -0.012(3) 0.002(3)
O49 0.028(3) 0.038(4) 0.027(3) 0.005(3) -0.005(3) -0.013(3)
O50 0.029(3) 0.042(4) 0.016(3) -0.001(3) -0.006(3) 0.001(3)
O51 0.055(5) 0.053(5) 0.045(5) 0.022(4) 0.013(4) -0.030(4)
O52 0.043(4) 0.031(4) 0.015(3) 0.011(3) -0.002(3) -0.003(3)
O53 0.041(4) 0.027(4) 0.022(3) -0.002(3) 0.005(3) -0.010(3)
O54 0.032(4) 0.037(4) 0.029(3) -0.014(3) -0.010(3) 0.003(3)
O55 0.008(3) 0.037(4) 0.041(4) -0.008(3) -0.001(3) -0.001(3)
O56 0.022(3) 0.050(4) 0.027(4) 0.006(3) -0.001(3) -0.006(3)
O57 0.056(5) 0.031(4) 0.037(4) 0.004(3) -0.002(4) -0.002(4)
O58 0.033(4) 0.049(4) 0.032(4) -0.004(3) -0.002(3) -0.012(3)
O59 0.037(4) 0.051(5) 0.030(4) -0.001(3) -0.015(3) -0.008(3)
O60 0.028(4) 0.068(5) 0.030(4) -0.013(4) -0.007(3) 0.001(4)
O61 0.051(4) 0.035(4) 0.020(3) 0.001(3) -0.008(3) -0.017(3)
O62 0.054(5) 0.033(4) 0.019(3) -0.005(3) 0.007(3) -0.010(3)
O63 0.041(4) 0.031(4) 0.027(4) 0.005(3) -0.008(3) 0.001(3)
O64 0.029(4) 0.038(4) 0.032(4) 0.006(3) 0.000(3) -0.005(3)
O65 0.035(4) 0.031(4) 0.022(3) -0.006(3) -0.002(3) -0.003(3)
O66 0.047(4) 0.055(5) 0.026(4) -0.009(3) -0.005(3) 0.017(4)
O67 0.021(4) 0.069(5) 0.046(4) -0.009(4) -0.006(3) -0.003(4)
O68 0.027(3) 0.029(4) 0.027(3) -0.004(3) -0.003(3) -0.001(3)
O69 0.049(5) 0.044(4) 0.039(4) -0.006(4) 0.005(4) -0.008(4)
O70 0.025(3) 0.034(4) 0.019(3) 0.003(3) -0.001(3) 0.004(3)
O71 0.019(3) 0.064(5) 0.029(4) -0.001(4) 0.001(3) -0.008(3)
O72 0.041(4) 0.052(5) 0.028(4) -0.007(3) -0.006(3) -0.005(4)
O73 0.025(4) 0.044(4) 0.055(5) -0.003(4) -0.007(3) -0.008(3)
O74 0.056(5) 0.028(4) 0.042(4) 0.007(3) -0.003(4) -0.005(4)
O75 0.041(4) 0.053(5) 0.039(4) 0.012(4) -0.001(4) -0.016(4)
O76 0.046(5) 0.033(4) 0.048(5) -0.004(4) 0.008(4) 0.002(4)
O77 0.050(5) 0.068(5) 0.032(4) 0.005(4) -0.018(3) -0.020(4)
O78 0.022(4) 0.069(5) 0.057(5) 0.009(4) -0.007(4) -0.020(4)
O79 0.044(4) 0.040(4) 0.022(3) -0.006(3) 0.005(3) -0.011(3)
O80 0.034(4) 0.063(5) 0.045(4) -0.017(4) 0.010(4) -0.004(4)
O81 0.055(5) 0.070(6) 0.049(5) 0.002(4) -0.012(4) 0.022(5)
O82 0.026(4) 0.048(4) 0.025(3) 0.007(3) -0.001(3) -0.003(3)
O83 0.096(6) 0.046(4) 0.032(4) -0.017(4) -0.003(4) -0.032(4)
O84 0.066(5) 0.052(5) 0.022(4) 0.006(3) -0.010(4) -0.006(4)
O85 0.055(5) 0.059(6) 0.074(6) -0.001(5) -0.023(5) -0.004(4)
O86 0.052(5) 0.049(5) 0.030(4) -0.004(4) -0.006(4) 0.004(4)
O87 0.054(5) 0.064(5) 0.030(4) -0.014(4) 0.020(4) -0.014(4)
O88 0.043(5) 0.076(6) 0.042(5) 0.003(4) 0.025(4) -0.009(4)
O89 0.060(5) 0.046(5) 0.046(5) -0.005(4) 0.005(4) -0.011(4)
O91 0.075(6) 0.076(6) 0.047(5) -0.006(5) -0.026(4) -0.013(5)
O92 0.050(5) 0.072(6) 0.034(4) -0.002(4) -0.015(4) -0.011(4)
N1 0.048(6) 0.098(9) 0.049(6) -0.022(6) 0.001(5) -0.007(6)
N2 0.040(3) 0.290(2) 0.074(6) 0.0054(19) 0.011(2) 0.0034(13)
N3 0.191(3) 0.119(10) 0.0611(16) 0.029(2) -0.0332(10) -0.017(3)
N4 0.068(8) 0.075(8) 0.082(9) 0.018(7) 0.005(7) -0.032(6)
N5 0.2472(11) 0.112(3) 0.119(4) -0.047(2) -0.0439(10) 0.0264(13)

loop_
_atom_type_symbol
_atom_type_description
_atom_type_scat_dispersion_real
_atom_type_scat_dispersion_imag
_atom_type_scat_source
C C 0.0033 0.0016 'International Tables Vol C Tables 4.2.6.8 and 6.1.1.4'
H H 0.0000 0.0000 'International Tables Vol C Tables 4.2.6.8 and 6.1.1.4'
N N 0.0061 0.0033 'International Tables Vol C Tables 4.2.6.8 and 6.1.1.4'
O O 0.0106 0.0060 'International Tables Vol C Tables 4.2.6.8 and 6.1.1.4'
P P 0.1023 0.0942 'International Tables Vol C Tables 4.2.6.8 and 6.1.1.4'
Zn Zn 0.2839 1.4301 'International Tables Vol C Tables 4.2.6.8 and 6.1.1.4'
Mo Mo -1.6832 0.6857 'International Tables Vol C Tables 4.2.6.8 and 6.1.1.4'

loop_
_geom_angle_atom_site_label_1
_geom_angle_atom_site_label_2
_geom_angle_atom_site_label_3
_geom_angle
_geom_angle_site_symmetry_1
_geom_angle_site_symmetry_3
O9 Mo1 O15 106.7(4) . .
O9 Mo1 O17 105.9(4) . .
O15 Mo1 O17 92.4(3) . .
O9 Mo1 O35 102.0(4) . .
O15 Mo1 O35 84.3(3) . .
O17 Mo1 O35 151.6(3) . .
O9 Mo1 O21 99.3(4) . .
O15 Mo1 O21 153.9(3) . .
O17 Mo1 O21 82.6(3) . .
O35 Mo1 O21 88.0(3) . .
O9 Mo1 Mo2 99.6(3) . .
O15 Mo1 Mo2 47.8(2) . .
O17 Mo1 Mo2 48.0(2) . .
O35 Mo1 Mo2 131.4(2) . .
O21 Mo1 Mo2 130.3(2) . .
O5 Mo2 O15 107.2(4) . .
O5 Mo2 O17 106.2(4) . .
O15 Mo2 O17 93.3(3) . .
O5 Mo2 O31 100.8(4) . .
O15 Mo2 O31 151.6(3) . .
O17 Mo2 O31 83.1(3) . .
O5 Mo2 O24 97.4(4) . .
O15 Mo2 O24 84.2(3) . .
O17 Mo2 O24 155.9(3) . .
O31 Mo2 O24 87.8(3) . .
O5 Mo2 Mo1 100.2(3) . .
O15 Mo2 Mo1 48.1(2) . .
O17 Mo2 Mo1 48.7(2) . .
O31 Mo2 Mo1 131.1(2) . .
O24 Mo2 Mo1 132.1(2) . .
O33 Mo3 O28 103.1(4) . .
O33 Mo3 O18 104.6(4) . .
O28 Mo3 O18 97.4(3) . .
O33 Mo3 O8 101.8(4) . .
O28 Mo3 O8 88.6(3) . .
O18 Mo3 O8 150.8(3) . .
O33 Mo3 O11 101.8(3) . .
O28 Mo3 O11 152.1(3) . .
O18 Mo3 O11 88.3(3) . .
O8 Mo3 O11 74.1(3) . .
O33 Mo3 Mo7 98.6(3) . .
O28 Mo3 Mo7 124.8(2) . .
O18 Mo3 Mo7 125.1(2) . .
O8 Mo3 Mo7 37.0(2) . .
O11 Mo3 Mo7 38.0(2) . .
O39 Mo4 O14 105.2(4) . .
O39 Mo4 O27 105.6(4) . .
O14 Mo4 O27 93.7(3) . .
O39 Mo4 O26 102.3(4) . .
O14 Mo4 O26 151.9(3) . .
O27 Mo4 O26 84.4(3) . .
O39 Mo4 O19 97.9(4) . .
O14 Mo4 O19 84.0(3) . .
O27 Mo4 O19 156.2(3) . .
O26 Mo4 O19 86.7(3) . .
O39 Mo4 Mo5 99.5(3) . .
O14 Mo4 Mo5 48.0(2) . .
O27 Mo4 Mo5 48.6(2) . .
O26 Mo4 Mo5 132.1(2) . .
O19 Mo4 Mo5 131.6(2) . .
O29 Mo5 O14 106.1(4) . .
O29 Mo5 O27 104.2(4) . .
O14 Mo5 O27 94.2(3) . .
O29 Mo5 O34 100.8(4) . .
O14 Mo5 O34 84.0(3) . .
O27 Mo5 O34 154.4(3) . .
O29 Mo5 O21 97.8(4) . .
O14 Mo5 O21 155.9(3) . .
O27 Mo5 O21 82.6(3) . .
O34 Mo5 O21 88.7(3) . .
O29 Mo5 Mo4 99.1(3) . .
O14 Mo5 Mo4 48.5(2) . .
O27 Mo5 Mo4 48.6(2) . .
O34 Mo5 Mo4 132.0(3) . .
O21 Mo5 Mo4 131.0(2) . .
O32 Mo6 O7 107.3(3) . .
O32 Mo6 O12 105.7(4) . .
O7 Mo6 O12 92.4(3) . .
O32 Mo6 O23 102.3(4) . .
O7 Mo6 O23 83.6(3) . .
O12 Mo6 O23 151.6(3) . .
O32 Mo6 O24 98.9(3) . .
O7 Mo6 O24 153.4(3) . .
O12 Mo6 O24 84.8(3) . .
O23 Mo6 O24 86.4(3) . .
O32 Mo6 Mo10 100.3(3) . .
O7 Mo6 Mo10 47.9(2) . .
O12 Mo6 Mo10 47.7(2) . .
O23 Mo6 Mo10 130.8(2) . .
O24 Mo6 Mo10 132.0(2) . .
O30 Mo7 O35 104.7(4) . .
O30 Mo7 O34 102.8(4) . .
O35 Mo7 O34 96.3(4) . .
O30 Mo7 O8 101.2(4) . .
O35 Mo7 O8 89.3(3) . .
O34 Mo7 O8 153.0(3) . .
O30 Mo7 O11 99.8(4) . .
O35 Mo7 O11 153.1(3) . .
O34 Mo7 O11 89.1(3) . .
O8 Mo7 O11 74.9(3) . .
O30 Mo7 Mo3 96.9(3) . .
O35 Mo7 Mo3 126.1(3) . .
O34 Mo7 Mo3 126.2(3) . .
O8 Mo7 Mo3 37.7(2) . .
O11 Mo7 Mo3 38.09(19) . .
O36 Mo8 O26 102.6(4) . .
O36 Mo8 O25 103.4(4) . .
O26 Mo8 O25 96.8(4) . .
O36 Mo8 O13 102.9(4) . .
O26 Mo8 O13 88.5(3) . .
O25 Mo8 O13 151.3(3) . .
O36 Mo8 O10 103.4(3) . .
O26 Mo8 O10 151.8(3) . .
O25 Mo8 O10 87.9(3) . .
O13 Mo8 O10 75.1(3) . .
O36 Mo8 Mo9 100.6(3) . .
O26 Mo8 Mo9 125.0(3) . .
O25 Mo8 Mo9 124.9(2) . .
O13 Mo8 Mo9 37.7(2) . .
O10 Mo8 Mo9 38.26(19) . .
O38 Mo9 O23 104.3(4) . .
O38 Mo9 O31 103.8(4) . .
O23 Mo9 O31 97.6(3) . .
O38 Mo9 O13 102.0(4) . .
O23 Mo9 O13 151.1(3) . .
O31 Mo9 O13 87.5(3) . .
O38 Mo9 O10 102.2(3) . .
O23 Mo9 O10 87.9(3) . .
O31 Mo9 O10 151.1(3) . .
O13 Mo9 O10 74.9(3) . .
O38 Mo9 Mo8 99.3(3) . .
O23 Mo9 Mo8 125.1(2) . .
O31 Mo9 Mo8 123.7(2) . .
O13 Mo9 Mo8 37.2(2) . .
O10 Mo9 Mo8 38.50(19) . .
O22A Mo10 O22 27.4(12) . .
O22A Mo10 O12 125.4(13) . .
O22 Mo10 O12 103.5(3) . .
O22A Mo10 O7 116.9(12) . .
O22 Mo10 O7 106.4(3) . .
O12 Mo10 O7 92.5(3) . .
O22A Mo10 O16 75.6(13) . .
O22 Mo10 O16 100.0(3) . .
O12 Mo10 O16 155.6(3) . .
O7 Mo10 O16 87.0(3) . .
O22A Mo10 O28 86.5(12) . .
O22 Mo10 O28 100.2(3) . .
O12 Mo10 O28 82.6(3) . .
O7 Mo10 O28 153.4(3) . .
O16 Mo10 O28 87.0(3) . .
O22A Mo10 O3 146.0(13) . .
O22 Mo10 O3 172.5(3) . .
O12 Mo10 O3 79.6(2) . .
O7 Mo10 O3 80.2(2) . .
O16 Mo10 O3 76.3(2) . .
O28 Mo10 O3 73.2(2) . .
O22A Mo10 Mo6 124.3(12) . .
O22 Mo10 Mo6 97.9(2) . .
O12 Mo10 Mo6 47.9(2) . .
O7 Mo10 Mo6 47.8(2) . .
O16 Mo10 Mo6 134.48(19) . .
O28 Mo10 Mo6 130.1(2) . .
O3 Mo10 Mo6 89.26(16) . .
O37 Mo11 O20 106.4(3) . .
O37 Mo11 O6 106.2(3) . .
O20 Mo11 O6 93.5(3) . .
O37 Mo11 O25 100.7(4) . .
O20 Mo11 O25 84.5(3) . .
O6 Mo11 O25 152.4(3) . .
O37 Mo11 O19 99.0(3) . .
O20 Mo11 O19 154.2(3) . .
O6 Mo11 O19 83.7(3) . .
O25 Mo11 O19 86.3(3) . .
O37 Mo11 Mo12 100.9(3) . .
O20 Mo11 Mo12 47.67(19) . .
O6 Mo11 Mo12 48.72(18) . .
O25 Mo11 Mo12 131.4(2) . .
O19 Mo11 Mo12 131.9(2) . .
O40 Mo12 O20 106.5(3) . .
O40 Mo12 O6 104.4(3) . .
O20 Mo12 O6 93.6(3) . .
O40 Mo12 O18 100.3(3) . .
O20 Mo12 O18 153.0(3) . .
O6 Mo12 O18 82.9(3) . .
O40 Mo12 O16 99.0(3) . .
O20 Mo12 O16 85.9(3) . .
O6 Mo12 O16 155.6(3) . .
O18 Mo12 O16 86.5(3) . .
O40 Mo12 Mo11 99.6(3) . .
O20 Mo12 Mo11 48.11(19) . .
O6 Mo12 Mo11 48.38(19) . .
O18 Mo12 Mo11 130.6(2) . .
O16 Mo12 Mo11 133.66(19) . .
O81 Mo13 O72 104.9(4) . .
O81 Mo13 O60 105.6(4) . .
O72 Mo13 O60 93.9(3) . .
O81 Mo13 O67 100.2(4) . .
O72 Mo13 O67 84.8(3) . .
O60 Mo13 O67 153.6(3) . .
O81 Mo13 O66 97.2(4) . .
O72 Mo13 O66 157.4(3) . .
O60 Mo13 O66 84.6(3) . .
O67 Mo13 O66 86.7(3) . .
O81 Mo13 O47 171.0(3) . .
O72 Mo13 O47 82.5(3) . .
O60 Mo13 O47 78.7(3) . .
O67 Mo13 O47 74.9(3) . .
O66 Mo13 O47 75.1(3) . .
O81 Mo13 Mo14 99.7(3) . .
O72 Mo13 Mo14 47.8(2) . .
O60 Mo13 Mo14 48.8(2) . .
O67 Mo13 Mo14 131.9(2) . .
O66 Mo13 Mo14 133.1(2) . .
O47 Mo13 Mo14 89.05(15) . .
O85 Mo14 O72 105.8(4) . .
O85 Mo14 O74 100.3(4) . .
O72 Mo14 O74 153.4(3) . .
O85 Mo14 O60 104.9(4) . .
O72 Mo14 O60 93.4(3) . .
O74 Mo14 O60 85.0(3) . .
O85 Mo14 O86 100.0(4) . .
O72 Mo14 O86 84.8(3) . .
O74 Mo14 O86 85.4(3) . .
O60 Mo14 O86 154.5(3) . .
O85 Mo14 Mo13 99.9(3) . .
O72 Mo14 Mo13 47.6(2) . .
O74 Mo14 Mo13 132.7(2) . .
O60 Mo14 Mo13 48.4(2) . .
O86 Mo14 Mo13 131.9(2) . .
O51 Mo15 O57 104.2(4) . .
O51 Mo15 O74 104.4(4) . .
O57 Mo15 O74 95.0(4) . .
O51 Mo15 O63 101.5(4) . .
O57 Mo15 O63 152.1(3) . .
O74 Mo15 O63 89.1(3) . .
O51 Mo15 O58 102.0(4) . .
O57 Mo15 O58 89.4(3) . .
O74 Mo15 O58 151.2(3) . .
O63 Mo15 O58 74.5(3) . .
O51 Mo15 Mo24 98.6(3) . .
O57 Mo15 Mo24 126.3(2) . .
O74 Mo15 Mo24 125.2(2) . .
O63 Mo15 Mo24 37.3(2) . .
O58 Mo15 Mo24 38.1(2) . .
O78 Mo16 O71 102.6(4) . .
O78 Mo16 O67 102.4(4) . .
O71 Mo16 O67 98.6(4) . .
O78 Mo16 O82 101.9(4) . .
O71 Mo16 O82 152.8(3) . .
O67 Mo16 O82 87.4(3) . .
O78 Mo16 O56 102.5(4) . .
O71 Mo16 O56 88.3(3) . .
O67 Mo16 O56 151.9(3) . .
O82 Mo16 O56 75.0(3) . .
O78 Mo16 Mo21 99.7(3) . .
O71 Mo16 Mo21 125.1(2) . .
O67 Mo16 Mo21 124.4(2) . .
O82 Mo16 Mo21 38.0(2) . .
O56 Mo16 Mo21 37.8(2) . .
O84 Mo17 O59 107.3(4) . .
O84 Mo17 O53 108.2(4) . .
O59 Mo17 O53 92.4(3) . .
O84 Mo17 O57 100.9(4) . .
O59 Mo17 O57 151.1(3) . .
O53 Mo17 O57 84.7(3) . .
O84 Mo17 O86 97.0(4) . .
O59 Mo17 O86 84.0(3) . .
O53 Mo17 O86 154.4(3) . .
O57 Mo17 O86 86.4(3) . .
O84 Mo17 Mo20 101.6(3) . .
O59 Mo17 Mo20 47.9(2) . .
O53 Mo17 Mo20 47.9(2) . .
O57 Mo17 Mo20 131.9(2) . .
O86 Mo17 Mo20 131.7(2) . .
O80 Mo18 O55 108.1(4) . .
O80 Mo18 O68 106.4(3) . .
O55 Mo18 O68 92.5(3) . .
O80 Mo18 O71 102.1(3) . .
O55 Mo18 O71 84.0(3) . .
O68 Mo18 O71 151.0(3) . .
O80 Mo18 O66 98.0(3) . .
O55 Mo18 O66 153.2(3) . .
O68 Mo18 O66 85.6(3) . .
O71 Mo18 O66 84.9(3) . .
O80 Mo18 Mo23 101.0(3) . .
O55 Mo18 Mo23 48.44(19) . .
O68 Mo18 Mo23 47.47(19) . .
O71 Mo18 Mo23 131.6(2) . .
O66 Mo18 Mo23 132.6(2) . .
O76 Mo19 O52 106.0(3) . .
O76 Mo19 O70 103.7(3) . .
O52 Mo19 O70 92.5(3) . .
O76 Mo19 O54 99.2(3) . .
O52 Mo19 O54 86.7(3) . .
O70 Mo19 O54 156.3(3) . .
O76 Mo19 O64 99.8(3) . .
O52 Mo19 O64 154.1(3) . .
O70 Mo19 O64 82.6(3) . .
O54 Mo19 O64 87.8(3) . .
O76 Mo19 Mo22 98.4(3) . .
O52 Mo19 Mo22 47.70(19) . .
O70 Mo19 Mo22 47.8(2) . .
O54 Mo19 Mo22 134.1(2) . .
O64 Mo19 Mo22 129.9(2) . .
O83 Mo20 O59 107.2(4) . .
O83 Mo20 O53 107.6(4) . .
O59 Mo20 O53 93.0(3) . .
O83 Mo20 O61 100.3(4) . .
O59 Mo20 O61 84.3(3) . .
O53 Mo20 O61 151.4(3) . .
O83 Mo20 O62 98.1(4) . .
O59 Mo20 O62 154.3(3) . .
O53 Mo20 O62 83.0(3) . .
O61 Mo20 O62 87.2(3) . .
O83 Mo20 Mo17 101.1(3) . .
O59 Mo20 Mo17 48.3(2) . .
O53 Mo20 Mo17 48.3(2) . .
O61 Mo20 Mo17 131.9(2) . .
O62 Mo20 Mo17 131.1(2) . .
O77 Mo21 O61 103.2(3) . .
O77 Mo21 O79 104.7(4) . .
O61 Mo21 O79 95.5(3) . .
O77 Mo21 O56 102.9(3) . .
O61 Mo21 O56 151.2(3) . .
O79 Mo21 O56 89.4(3) . .
O77 Mo21 O82 100.3(4) . .
O61 Mo21 O82 88.9(3) . .
O79 Mo21 O82 152.8(3) . .
O56 Mo21 O82 74.7(3) . .
O77 Mo21 Mo16 98.9(3) . .
O61 Mo21 Mo16 125.2(2) . .
O79 Mo21 Mo16 126.1(2) . .
O56 Mo21 Mo16 37.8(2) . .
O82 Mo21 Mo16 37.62(19) . .
O69 Mo22 O52 106.2(3) . .
O69 Mo22 O70 105.6(3) . .
O52 Mo22 O70 92.4(3) . .
O69 Mo22 O79 101.8(3) . .
O52 Mo22 O79 85.3(3) . .
O70 Mo22 O79 152.0(3) . .
O69 Mo22 O62 99.6(3) . .
O52 Mo22 O62 153.8(3) . .
O70 Mo22 O62 84.3(3) . .
O79 Mo22 O62 85.6(3) . .
O69 Mo22 Mo19 100.0(3) . .
O52 Mo22 Mo19 47.7(2) . .
O70 Mo22 Mo19 47.70(19) . .
O79 Mo22 Mo19 132.2(2) . .
O62 Mo22 Mo19 131.5(2) . .
O73 Mo23 O68 105.1(3) . .
O73 Mo23 O55 108.9(3) . .
O68 Mo23 O55 92.3(3) . .
O73 Mo23 O65 99.5(3) . .
O68 Mo23 O65 83.8(3) . .
O55 Mo23 O65 151.4(3) . .
O73 Mo23 O54 99.3(3) . .
O68 Mo23 O54 155.0(3) . .
O55 Mo23 O54 85.0(3) . .
O65 Mo23 O54 86.8(3) . .
O73 Mo23 Mo18 100.6(2) . .
O68 Mo23 Mo18 47.94(19) . .
O55 Mo23 Mo18 47.75(19) . .
O65 Mo23 Mo18 131.0(2) . .
O54 Mo23 Mo18 132.5(2) . .
O75 Mo24 O65 104.5(3) . .
O75 Mo24 O64 105.3(4) . .
O65 Mo24 O64 96.7(3) . .
O75 Mo24 O63 101.1(3) . .
O65 Mo24 O63 89.0(3) . .
O64 Mo24 O63 150.6(3) . .
O75 Mo24 O58 101.6(3) . .
O65 Mo24 O58 151.2(3) . .
O64 Mo24 O58 87.8(3) . .
O63 Mo24 O58 74.2(3) . .
O75 Mo24 Mo15 98.1(3) . .
O65 Mo24 Mo15 125.0(2) . .
O64 Mo24 Mo15 124.6(2) . .
O63 Mo24 Mo15 37.1(2) . .
O58 Mo24 Mo15 38.0(2) . .
O41 Zn1 O8 118.3(4) . .
O41 Zn1 O12 118.4(4) . .
O8 Zn1 O12 109.2(3) . .
O41 Zn1 O15 100.4(4) . .
O8 Zn1 O15 107.6(3) . .
O12 Zn1 O15 100.2(3) . .
O45 Zn2 O13 115.9(3) . .
O45 Zn2 O17 109.7(4) . .
O13 Zn2 O17 111.3(3) . .
O45 Zn2 O27 109.3(3) . .
O13 Zn2 O27 109.6(3) . .
O17 Zn2 O27 100.0(3) . .
O44 Zn3 O6 123.8(4) . .
O44 Zn3 O11 115.5(4) . .
O6 Zn3 O11 108.9(3) . .
O44 Zn3 O14 97.8(3) . .
O6 Zn3 O14 100.5(3) . .
O11 Zn3 O14 107.1(3) . .
O10 Zn4 O16 122.9(3) . 2_866
O10 Zn4 O7 107.6(3) . .
O16 Zn4 O7 108.9(3) 2_866 .
O10 Zn4 O20 108.6(3) . .
O16 Zn4 O20 108.4(3) 2_866 .
O7 Zn4 O20 97.4(3) . .
O54 Zn5 O56 124.7(3) 2_675 .
O54 Zn5 O55 108.7(3) 2_675 .
O56 Zn5 O55 107.9(3) . .
O54 Zn5 O52 107.8(3) 2_675 .
O56 Zn5 O52 107.0(3) . .
O55 Zn5 O52 97.4(3) . .
O87 Zn6 O58 120.4(3) . .
O87 Zn6 O70 109.8(3) . .
O58 Zn6 O70 110.1(3) . .
O87 Zn6 O53 104.2(3) . .
O58 Zn6 O53 109.2(3) . .
O70 Zn6 O53 101.4(3) . .
O89 Zn7 O63 108.9(3) . .
O89 Zn7 O68 111.2(3) . .
O63 Zn7 O68 112.0(3) . .
O89 Zn7 O60 115.4(4) . .
O63 Zn7 O60 109.3(3) . .
O68 Zn7 O60 99.9(3) . .
O92 Zn8 O82 120.1(3) . .
O92 Zn8 O59 96.2(3) . .
O82 Zn8 O59 111.0(3) . .
O92 Zn8 O72 116.0(4) . .
O82 Zn8 O72 110.6(3) . .
O59 Zn8 O72 99.8(3) . .
O2 P1 O1 111.1(4) . .
O2 P1 O4 108.1(4) . .
O1 P1 O4 108.2(4) . .
O2 P1 O3 109.6(4) . .
O1 P1 O3 108.4(4) . .
O4 P1 O3 111.5(4) . .
O47 P2 O48 108.7(4) . .
O47 P2 O50 109.1(4) . .
O48 P2 O50 110.6(4) . .
O47 P2 O49 111.5(4) . .
O48 P2 O49 109.9(4) . .
O50 P2 O49 107.0(4) . .
C6 C1 C2 118.7(12) . .
C6 C1 C7 120.1(12) . .
C2 C1 C7 121.1(11) . .
C1 C2 C3 120.0(12) . .
C1 C2 H2A 120.0 . .
C3 C2 H2A 120.0 . .
C4 C3 C2 120.1(13) . .
C4 C3 C14 122.9(12) . .
C2 C3 C14 116.9(11) . .
C3 C4 C5 122.7(13) . .
C3 C4 H4A 118.6 . .
C5 C4 H4A 118.6 . .
C4 C5 C6 116.4(11) . .
C4 C5 C21 125.2(11) . .
C6 C5 C21 118.4(11) . .
C1 C6 C5 121.6(12) . .
C1 C6 H6A 119.2 . .
C5 C6 H6A 119.2 . .
C8 C7 C12 118.0(13) . .
C8 C7 C1 120.7(13) . .
C12 C7 C1 121.4(13) . .
C7 C8 C9 122.1(14) . .
C7 C8 H8A 119.0 . .
C9 C8 H8A 119.0 . .
C10 C9 C8 119.8(14) . .
C10 C9 H9A 120.1 . .
C8 C9 H9A 120.1 . .
C9 C10 C11 117.7(13) . .
C9 C10 C13 118.7(13) . 1_565
C11 C10 C13 123.3(12) . 1_565
C12 C11 C10 121.1(13) . .
C12 C11 H11A 119.5 . .
C10 C11 H11A 119.5 . .
C11 C12 C7 121.2(14) . .
C11 C12 H12A 119.4 . .
C7 C12 H12A 119.4 . .
O42 C13 O41 124.7(12) . .
O42 C13 C10 120.8(12) . 1_545
O41 C13 C10 114.4(12) . 1_545
C19 C14 C15 115.6(11) . .
C19 C14 C3 121.8(11) . .
C15 C14 C3 122.6(10) . .
C14 C15 C16 124.2(11) . .
C14 C15 H15A 117.9 . .
C16 C15 H15A 117.9 . .
C15 C16 C17 116.6(12) . .
C15 C16 H16A 121.7 . .
C17 C16 H16A 121.7 . .
C18 C17 C16 121.6(12) . .
C18 C17 C20 120.7(11) . .
C16 C17 C20 117.6(12) . .
C17 C18 C19 117.7(12) . .
C17 C18 H18A 121.1 . .
C19 C18 H18A 121.1 . .
C14 C19 C18 123.8(12) . .
C14 C19 H19A 118.1 . .
C18 C19 H19A 118.1 . .
O92 C20 O91 122.2(12) . .
O92 C20 C17 116.2(12) . .
O91 C20 C17 121.7(11) . .
C22 C21 C26 117.5(11) . .
C22 C21 C5 123.1(12) . .
C26 C21 C5 119.3(11) . .
C21 C22 C23 121.1(13) . .
C21 C22 H22A 119.4 . .
C23 C22 H22A 119.4 . .
C24 C23 C22 121.3(13) . .
C24 C23 H23A 119.3 . .
C22 C23 H23A 119.3 . .
C25 C24 C23 117.0(11) . .
C25 C24 C27 122.7(11) . 2_676
C23 C24 C27 120.3(12) . 2_676
C24 C25 C26 122.1(12) . .
C24 C25 H25A 119.0 . .
C26 C25 H25A 119.0 . .
C25 C26 C21 120.5(12) . .
C25 C26 H26A 119.7 . .
C21 C26 H26A 119.7 . .
O88 C27 O87 125.7(11) . .
O88 C27 C24 122.5(11) . 2_676
O87 C27 C24 111.8(10) . 2_676
C33 C28 C29 119.7(10) . .
C33 C28 C34 121.1(11) . .
C29 C28 C34 119.2(11) . .
C30 C29 C28 121.3(12) . .
C30 C29 H29A 119.4 . .
C28 C29 H29A 119.4 . .
C29 C30 C31 118.3(11) . .
C29 C30 C41 122.4(12) . .
C31 C30 C41 119.1(11) . .
C32 C31 C30 121.2(10) . .
C32 C31 H31A 119.4 . .
C30 C31 H31A 119.4 . .
C33 C32 C31 118.6(11) . .
C33 C32 C48 121.2(11) . .
C31 C32 C48 120.1(10) . .
C28 C33 C32 120.8(11) . .
C28 C33 H33A 119.6 . .
C32 C33 H33A 119.6 . .
C39 C34 C35 120.3(11) . .
C39 C34 C28 121.1(13) . .
C35 C34 C28 118.4(12) . .
C36 C35 C34 118.8(13) . .
C36 C35 H35A 120.6 . .
C34 C35 H35A 120.6 . .
C37 C36 C35 121.9(12) . .
C37 C36 H36A 119.0 . .
C35 C36 H36A 119.0 . .
C36 C37 C38 117.7(10) . .
C36 C37 C40 120.0(12) . 2_865
C38 C37 C40 122.3(12) . 2_865
C37 C38 C39 121.7(13) . .
C37 C38 H38A 119.2 . .
C39 C38 H38A 119.2 . .
C34 C39 C38 119.5(13) . .
C34 C39 H39A 120.2 . .
C38 C39 H39A 120.2 . .
O43 C40 O44 126.4(11) . .
O43 C40 C37 116.4(12) . 2_865
O44 C40 C37 117.1(13) . 2_865
C42 C41 C46 117.2(13) . .
C42 C41 C30 123.6(13) . .
C46 C41 C30 119.2(12) . .
C41 C42 C43 123.2(15) . .
C41 C42 H42A 118.4 . .
C43 C42 H42A 118.4 . .
C42 C43 C44 122.2(15) . .
C42 C43 H43A 118.9 . .
C44 C43 H43A 118.9 . .
C43 C44 C45 113.2(12) . .
C43 C44 C47 120.7(12) . .
C45 C44 C47 125.8(12) . .
C46 C45 C44 126.0(13) . .
C46 C45 H45A 117.0 . .
C44 C45 H45A 117.0 . .
C45 C46 C41 117.9(13) . .
C45 C46 H46A 121.1 . .
C41 C46 H46A 121.1 . .
O89 C47 O90 110.8(13) . .
O89 C47 O90A 123.6(13) . .
O90 C47 O90A 35.0(11) . .
O89 C47 C44 118.7(11) . .
O90 C47 C44 119.2(14) . .
O90A C47 C44 117.7(13) . .
C49 C48 C53 116.2(11) . .
C49 C48 C32 121.8(12) . .
C53 C48 C32 121.7(11) . .
C48 C49 C50 122.3(13) . .
C48 C49 H49A 118.9 . .
C50 C49 H49A 118.9 . .
C51 C50 C49 119.1(12) . .
C51 C50 H50A 120.5 . .
C49 C50 H50A 120.5 . .
C50 C51 C52 121.8(12) . .
C50 C51 C54 120.8(12) . .
C52 C51 C54 117.4(11) . .
C53 C52 C51 118.8(13) . .
C53 C52 H52A 120.6 . .
C51 C52 H52A 120.6 . .
C52 C53 C48 121.6(13) . .
C52 C53 H53A 119.2 . .
C48 C53 H53A 119.2 . .
O46 C54 O45 123.3(11) . .
O46 C54 C51 121.0(11) . .
O45 C54 C51 115.7(11) . .
C57 C56 N1 115.0(13) . .
C57 C56 H56A 108.5 . .
N1 C56 H56A 108.5 . .
C57 C56 H56B 108.5 . .
N1 C56 H56B 108.5 . .
H56A C56 H56B 107.5 . .
C56 C57 C58 114.3(17) . .
C56 C57 H57A 108.7 . .
C58 C57 H57A 108.7 . .
C56 C57 H57B 108.7 . .
C58 C57 H57B 108.7 . .
H57A C57 H57B 107.6 . .
C59 C58 C57 116(2) . .
C59 C58 H58A 108.3 . .
C57 C58 H58A 108.3 . .
C59 C58 H58B 108.3 . .
C57 C58 H58B 108.3 . .
H58A C58 H58B 107.4 . .
C58 C59 H59A 109.5 . .
C58 C59 H59B 109.5 . .
H59A C59 H59B 109.5 . .
C58 C59 H59C 109.5 . .
H59A C59 H59C 109.5 . .
H59B C59 H59C 109.5 . .
C61 C60 N1 111.6(10) . .
C61 C60 H60A 109.3 . .
N1 C60 H60A 109.3 . .
C61 C60 H60B 109.3 . .
N1 C60 H60B 109.3 . .
H60A C60 H60B 108.0 . .
C62 C61 C60 110.5(11) . .
C62 C61 H61A 109.6 . .
C60 C61 H61A 109.6 . .
C62 C61 H61B 109.6 . .
C60 C61 H61B 109.6 . .
H61A C61 H61B 108.1 . .
C61 C62 C63 111.2(11) . .
C61 C62 H62A 109.4 . .
C63 C62 H62A 109.4 . .
C61 C62 H62B 109.4 . .
C63 C62 H62B 109.4 . .
H62A C62 H62B 108.0 . .
C62 C63 H63A 109.5 . .
C62 C63 H63B 109.5 . .
H63A C63 H63B 109.5 . .
C62 C63 H63C 109.5 . .
H63A C63 H63C 109.5 . .
H63B C63 H63C 109.5 . .
N1 C64 C65 115.4(12) . .
N1 C64 H64A 108.4 . .
C65 C64 H64A 108.4 . .
N1 C64 H64B 108.4 . .
C65 C64 H64B 108.4 . .
H64A C64 H64B 107.5 . .
C66 C65 C64 112.1(13) . .
C66 C65 H65A 109.2 . .
C64 C65 H65A 109.2 . .
C66 C65 H65B 109.2 . .
C64 C65 H65B 109.2 . .
H65A C65 H65B 107.9 . .
C67 C66 C65 113.9(16) . .
C67 C66 H66A 108.8 . .
C65 C66 H66A 108.8 . .
C67 C66 H66B 108.8 . .
C65 C66 H66B 108.8 . .
H66A C66 H66B 107.7 . .
C66 C67 H67A 109.5 . .
C66 C67 H67B 109.5 . .
H67A C67 H67B 109.5 . .
C66 C67 H67C 109.5 . .
H67A C67 H67C 109.5 . .
H67B C67 H67C 109.5 . .
C69 C68 N1 115.2(10) . .
C69 C68 H68A 108.5 . .
N1 C68 H68A 108.5 . .
C69 C68 H68B 108.5 . .
N1 C68 H68B 108.5 . .
H68A C68 H68B 107.5 . .
C68 C69 C70 108.5(12) . .
C68 C69 H69A 110.0 . .
C70 C69 H69A 110.0 . .
C68 C69 H69B 110.0 . .
C70 C69 H69B 110.0 . .
H69A C69 H69B 108.4 . .
C71 C70 C69 112.7(16) . .
C71 C70 H70A 109.1 . .
C69 C70 H70A 109.1 . .
C71 C70 H70B 109.1 . .
C69 C70 H70B 109.1 . .
H70A C70 H70B 107.8 . .
C70 C71 H71A 109.5 . .
C70 C71 H71B 109.5 . .
H71A C71 H71B 109.5 . .
C70 C71 H71C 109.5 . .
H71A C71 H71C 109.5 . .
H71B C71 H71C 109.5 . .
C73A C72 N2 117.6(9) . .
C73A C72 C73 32.6(8) . .
N2 C72 C73 104.6(7) . .
C73A C73 C74 73.4(8) . .
C73A C73 C72 73.4(9) . .
C74 C73 C72 122.7(10) . .
C73 C73A C74 74.0(8) . .
C73 C73A C72 74.0(8) . .
C74 C73A C72 123.4(10) . .
C73A C74 C75 87.1(11) . .
C73A C74 C73 32.6(8) . .
C75 C74 C73 118.4(11) . .
C74 C75 H75A 109.5 . .
C74 C75 H75B 109.5 . .
H75A C75 H75B 109.5 . .
C74 C75 H75C 109.5 . .
H75A C75 H75C 109.5 . .
H75B C75 H75C 109.5 . .
C76A C76 N2 91(4) . .
C76A C76 C77 91(4) . .
N2 C76 C77 122.1(10) . .
C76 C76A N2 69(4) . .
C76 C76A C77 69(4) . .
N2 C76A C77 110(2) . .
C78 C77 C76 121.6(10) . .
C78 C77 C76A 108.7(15) . .
C76 C77 C76A 19.4(14) . .
C78 C77 H77A 106.9 . .
C76 C77 H77A 106.9 . .
C76A C77 H77A 99.9 . .
C78 C77 H77B 106.9 . .
C76 C77 H77B 106.9 . .
C76A C77 H77B 126.2 . .
H77A C77 H77B 106.7 . .
C79 C78 C77 111.4(15) . .
C79 C78 H78A 109.3 . .
C77 C78 H78A 109.3 . .
C79 C78 H78B 109.3 . .
C77 C78 H78B 109.3 . .
H78A C78 H78B 108.0 . .
C78 C79 H79A 109.5 . .
C78 C79 H79B 109.5 . .
H79A C79 H79B 109.5 . .
C78 C79 H79C 109.5 . .
H79A C79 H79C 109.5 . .
H79B C79 H79C 109.5 . .
N2 C80 C81 115.1(10) . .
N2 C80 H80A 108.5 . .
C81 C80 H80A 108.5 . .
N2 C80 H80B 108.5 . .
C81 C80 H80B 108.5 . .
H80A C80 H80B 107.5 . .
C82 C81 C80 118.6(11) . .
C82 C81 H81A 107.7 . .
C80 C81 H81A 107.7 . .
C82 C81 H81B 107.7 . .
C80 C81 H81B 107.7 . .
H81A C81 H81B 107.1 . .
C83 C82 C81 119.2(12) . .
C83 C82 H82B 107.5 . .
C81 C82 H82B 107.5 . .
C83 C82 H82A 107.5 . .
C81 C82 H82A 107.5 . .
H82B C82 H82A 107.0 . .
C82 C83 H83A 109.5 . .
C82 C83 H83B 109.5 . .
H83A C83 H83B 109.5 . .
C82 C83 H83C 109.5 . .
H83A C83 H83C 109.5 . .
H83B C83 H83C 109.5 . .
C85 C84 C85A 65.9(12) . .
C85 C84 N2 117.0(13) . .
C85A C84 N2 144.7(14) . .
C84 C85 C86 113.6(17) . .
C84 C85 C85A 59.8(10) . .
C86 C85 C85A 56.6(9) . .
C84 C85A C86 113.1(10) . .
C84 C85A C85 54.4(12) . .
C86 C85A C85 61.5(12) . .
C85A C86 C87 164.1(17) . .
C85A C86 C85 61.9(11) . .
C87 C86 C85 114.9(15) . .
C86 C87 H87A 109.5 . .
C86 C87 H87B 109.5 . .
H87A C87 H87B 109.5 . .
C86 C87 H87C 109.5 . .
H87A C87 H87C 109.5 . .
H87B C87 H87C 109.5 . .
C89 C88 N3 113.0(7) . .
C89 C88 H88A 109.0 . .
N3 C88 H88A 109.0 . .
C89 C88 H88B 109.0 . .
N3 C88 H88B 109.0 . .
H88A C88 H88B 107.8 . .
C88 C89 C90 106.5(7) . .
C88 C89 H89A 110.4 . .
C90 C89 H89A 110.4 . .
C88 C89 H89B 110.4 . .
C90 C89 H89B 110.4 . .
H89A C89 H89B 108.6 . .
C89 C90 C91 105.8(9) . .
C89 C90 H90A 110.6 . .
C91 C90 H90A 110.6 . .
C89 C90 H90B 110.6 . .
C91 C90 H90B 110.6 . .
H90A C90 H90B 108.7 . .
C90 C91 H91A 109.5 . .
C90 C91 H91B 109.5 . .
H91A C91 H91B 109.5 . .
C90 C91 H91C 109.5 . .
H91A C91 H91C 109.5 . .
H91B C91 H91C 109.5 . .
C93 C92 N3 115.1(11) . .
C93 C92 H92A 108.5 . .
N3 C92 H92A 108.5 . .
C93 C92 H92B 108.5 . .
N3 C92 H92B 108.5 . .
H92A C92 H92B 107.5 . .
C92 C93 C94 110.9(15) . .
C92 C93 H93A 109.5 . .
C94 C93 H93A 109.5 . .
C92 C93 H93B 109.5 . .
C94 C93 H93B 109.5 . .
H93A C93 H93B 108.1 . .
C95 C94 C93 103.5(14) . .
C95 C94 H94A 111.1 . .
C93 C94 H94A 111.1 . .
C95 C94 H94B 111.1 . .
C93 C94 H94B 111.1 . .
H94A C94 H94B 109.0 . .
C94 C95 H95A 109.5 . .
C94 C95 H95B 109.5 . .
H95A C95 H95B 109.5 . .
C94 C95 H95C 109.5 . .
H95A C95 H95C 109.5 . .
H95B C95 H95C 109.5 . .
C97 C96 N3 112.1(7) . .
C97 C96 H96A 109.2 . .
N3 C96 H96A 109.2 . .
C97 C96 H96B 109.2 . .
N3 C96 H96B 109.2 . .
H96A C96 H96B 107.9 . .
C98 C97 C96 112.7(10) . .
C98 C97 H97A 109.1 . .
C96 C97 H97A 109.1 . .
C98 C97 H97B 109.1 . .
C96 C97 H97B 109.1 . .
H97A C97 H97B 107.8 . .
C99 C98 C97 101.3(9) . .
C99 C98 H98A 111.5 . .
C97 C98 H98A 111.5 . .
C99 C98 H98B 111.5 . .
C97 C98 H98B 111.5 . .
H98A C98 H98B 109.3 . .
C98 C99 H99A 109.5 . .
C98 C99 H99B 109.5 . .
H99A C99 H99B 109.5 . .
C98 C99 H99C 109.5 . .
H99A C99 H99C 109.5 . .
H99B C99 H99C 109.5 . .
C101 C100 N3 114.5(10) . .
C101 C100 H10D 108.6 . .
N3 C100 H10D 108.6 . .
C101 C100 H10E 108.6 . .
N3 C100 H10E 108.6 . .
H10D C100 H10E 107.6 . .
C100 C101 C102 115.3(14) . .
C100 C101 H10F 108.4 . .
C102 C101 H10F 108.4 . .
C100 C101 H10G 108.4 . .
C102 C101 H10G 108.4 . .
H10F C101 H10G 107.5 . .
C103 C102 C101 124(2) . .
C103 C102 H10H 106.3 . .
C101 C102 H10H 106.3 . .
C103 C102 H10I 106.3 . .
C101 C102 H10I 106.3 . .
H10H C102 H10I 106.4 . .
C102 C103 H10A 109.5 . .
C102 C103 H10B 109.5 . .
H10A C103 H10B 109.5 . .
C102 C103 H10C 109.5 . .
H10A C103 H10C 109.5 . .
H10B C103 H10C 109.5 . .
C105 C104 N4 122.0(14) . .
C105 C104 H10M 106.8 . .
N4 C104 H10M 106.8 . .
C105 C104 H10N 106.8 . .
N4 C104 H10N 106.8 . .
H10M C104 H10N 106.7 . .
C106 C105 C104 111.6(11) . .
C106 C105 H10O 109.3 . .
C104 C105 H10O 109.3 . .
C106 C105 H10P 109.3 . .
C104 C105 H10P 109.3 . .
H10O C105 H10P 108.0 . .
C107 C106 C105 109.7(13) . .
C107 C106 H10Q 109.7 . .
C105 C106 H10Q 109.7 . .
C107 C106 H10R 109.7 . .
C105 C106 H10R 109.7 . .
H10Q C106 H10R 108.2 . .
C106 C107 H10J 109.5 . .
C106 C107 H10K 109.5 . .
H10J C107 H10K 109.5 . .
C106 C107 H10L 109.5 . .
H10J C107 H10L 109.5 . .
H10K C107 H10L 109.5 . .
C109 C108 N4 119.6(10) . .
C109 C108 H10S 107.4 . .
N4 C108 H10S 107.4 . .
C109 C108 H10T 107.4 . .
N4 C108 H10T 107.4 . .
H10S C108 H10T 106.9 . .
C108 C109 C110 107.7(10) . .
C108 C109 H10U 110.2 . .
C110 C109 H10U 110.2 . .
C108 C109 H10V 110.2 . .
C110 C109 H10V 110.2 . .
H10U C109 H10V 108.5 . .
C111 C110 C109 106.3(8) . .
C111 C110 H11K 110.5 . .
C109 C110 H11K 110.5 . .
C111 C110 H11L 110.5 . .
C109 C110 H11L 110.5 . .
H11K C110 H11L 108.7 . .
C113 C112 N4 118.1(9) . .
C113 C112 H11M 107.8 . .
N4 C112 H11M 107.8 . .
C113 C112 H11N 107.8 . .
N4 C112 H11N 107.8 . .
H11M C112 H11N 107.1 . .
C112 C113 C114 112.3(10) . .
C112 C113 H11O 109.1 . .
C114 C113 H11O 109.1 . .
C112 C113 H11P 109.1 . .
C114 C113 H11P 109.1 . .
H11O C113 H11P 107.9 . .
C115 C114 C113 101.3(13) . .
C115 C114 H11Q 111.5 . .
C113 C114 H11Q 111.5 . .
C115 C114 H11R 111.5 . .
C113 C114 H11R 111.5 . .
H11Q C114 H11R 109.3 . .
C114 C115 H11E 109.5 . .
C114 C115 H11F 109.5 . .
H11E C115 H11F 109.5 . .
C114 C115 H11G 109.5 . .
H11E C115 H11G 109.5 . .
H11F C115 H11G 109.5 . .
N4 C116 C117 113.0(13) . .
N4 C116 H11S 109.0 . .
C117 C116 H11S 109.0 . .
N4 C116 H11T 109.0 . .
C117 C116 H11T 109.0 . .
H11S C116 H11T 107.8 . .
C116 C117 C118 110.3(15) . .
C116 C117 H11U 109.6 . .
C118 C117 H11U 109.6 . .
C116 C117 H11V 109.6 . .
C118 C117 H11V 109.6 . .
H11U C117 H11V 108.1 . .
C119 C118 C117 135.4(14) . .
C119 C118 H11W 103.3 . .
C117 C118 H11W 103.3 . .
C119 C118 H11X 103.3 . .
C117 C118 H11X 103.3 . .
H11W C118 H11X 105.2 . .
C118 C119 H11H 109.5 . .
C118 C119 H11I 109.5 . .
H11H C119 H11I 109.5 . .
C118 C119 H11J 109.5 . .
H11H C119 H11J 109.5 . .
H11I C119 H11J 109.5 . .
C121 C120 N5 110.2(10) . .
C121 C120 H12H 109.6 . .
N5 C120 H12H 109.6 . .
C121 C120 H12I 109.6 . .
N5 C120 H12I 109.6 . .
H12H C120 H12I 108.1 . .
C122 C121 C120 105.4(17) . .
C122 C121 H12J 110.7 . .
C120 C121 H12J 110.7 . .
C122 C121 H12K 110.7 . .
C120 C121 H12K 110.7 . .
H12J C121 H12K 108.8 . .
C121 C122 C123 135(2) . .
C121 C122 H12L 103.5 . .
C123 C122 H12L 103.5 . .
C121 C122 H12M 103.5 . .
C123 C122 H12M 103.5 . .
H12L C122 H12M 105.3 . .
C122 C123 H12B 109.5 . .
C122 C123 H12C 109.5 . .
H12B C123 H12C 109.5 . .
C122 C123 H12D 109.5 . .
H12B C123 H12D 109.5 . .
H12C C123 H12D 109.5 . .
C125 C124 N5 117.6(14) . .
C125 C124 H12N 107.9 . .
N5 C124 H12N 107.9 . .
C125 C124 H12O 107.9 . .
N5 C124 H12O 107.9 . .
H12N C124 H12O 107.2 . .
C124 C125 C126 104.3(10) . .
C124 C125 H12P 110.9 . .
C126 C125 H12P 110.9 . .
C124 C125 H12Q 110.9 . .
C126 C125 H12Q 110.9 . .
H12P C125 H12Q 108.9 . .
C127 C126 C125 114.5(12) . .
C127 C126 H12R 108.6 . .
C125 C126 H12R 108.6 . .
C127 C126 H12S 108.6 . .
C125 C126 H12S 108.6 . .
H12R C126 H12S 107.6 . .
C126 C127 H12E 109.5 . .
C126 C127 H12F 109.5 . .
H12E C127 H12F 109.5 . .
C126 C127 H12G 109.5 . .
H12E C127 H12G 109.5 . .
H12F C127 H12G 109.5 . .
C129 C128 N5 116(2) . .
C129 C128 H12T 108.2 . .
N5 C128 H12T 108.2 . .
C129 C128 H12U 108.2 . .
N5 C128 H12U 108.2 . .
H12T C128 H12U 107.4 . .
C128 C129 C130 111(2) . .
C128 C129 H12V 109.5 . .
C130 C129 H12V 109.5 . .
C128 C129 H12W 109.5 . .
C130 C129 H12W 109.5 . .
H12V C129 H12W 108.1 . .
C131 C130 C129 107(3) . .
C131 C130 H13P 110.4 . .
C129 C130 H13P 110.4 . .
C131 C130 H13Q 110.4 . .
C129 C130 H13Q 110.4 . .
H13P C130 H13Q 108.6 . .
C130 C131 H13J 109.5 . .
C130 C131 H13K 109.5 . .
H13J C131 H13K 109.5 . .
C130 C131 H13L 109.5 . .
H13J C131 H13L 109.5 . .
H13K C131 H13L 109.5 . .
C133 C132 N5 113.0(13) . .
C133 C132 H13R 109.0 . .
N5 C132 H13R 109.0 . .
C133 C132 H13S 109.0 . .
N5 C132 H13S 109.0 . .
H13R C132 H13S 107.8 . .
C132 C133 C134 104.6(11) . .
C132 C133 H13T 110.8 . .
C134 C133 H13T 110.8 . .
C132 C133 H13U 110.8 . .
C134 C133 H13U 110.8 . .
H13T C133 H13U 108.9 . .
C135 C134 C133 112(2) . .
C135 C134 H13V 109.2 . .
C133 C134 H13V 109.2 . .
C135 C134 H13W 109.2 . .
C133 C134 H13W 109.2 . .
H13V C134 H13W 107.9 . .
C134 C135 H13M 109.5 . .
C134 C135 H13N 109.5 . .
H13M C135 H13N 109.5 . .
C134 C135 H13O 109.5 . .
H13M C135 H13O 109.5 . .
H13N C135 H13O 109.5 . .
C137 C136 N6 121.1(6) . .
C137 C136 H13D 107.1 . .
N6 C136 H13D 107.1 . .
C137 C136 H13E 107.1 . .
N6 C136 H13E 107.1 . .
H13D C136 H13E 106.8 . .
C136 C137 C138 116.4(8) . .
C136 C137 H13F 108.2 . .
C138 C137 H13F 108.2 . .
C136 C137 H13G 108.2 . .
C138 C137 H13G 108.2 . .
H13F C137 H13G 107.3 . .
C139 C138 C137 113.9(10) . .
C139 C138 H13H 108.8 . .
C137 C138 H13H 108.8 . .
C139 C138 H13I 108.8 . .
C137 C138 H13I 108.8 . .
H13H C138 H13I 107.7 . .
C138 C139 H13A 109.5 . .
C138 C139 H13B 109.5 . .
H13A C139 H13B 109.5 . .
C138 C139 H13C 109.5 . .
H13A C139 H13C 109.5 . .
H13B C139 H13C 109.5 . .
C141 C140 N6 118.1(8) . .
C141 C140 H14G 107.8 . .
N6 C140 H14G 107.8 . .
C141 C140 H14H 107.8 . .
N6 C140 H14H 107.8 . .
H14G C140 H14H 107.1 . .
C142 C141 C140 115.5(9) . .
C142 C141 H14I 108.4 . .
C140 C141 H14I 108.4 . .
C142 C141 H14J 108.4 . .
C140 C141 H14J 108.4 . .
H14I C141 H14J 107.5 . .
C141 C142 C143 115.5(12) . .
C141 C142 H14K 108.4 . .
C143 C142 H14K 108.4 . .
C141 C142 H14L 108.4 . .
C143 C142 H14L 108.4 . .
H14K C142 H14L 107.5 . .
C142 C143 H14A 109.5 . .
C142 C143 H14B 109.5 . .
H14A C143 H14B 109.5 . .
C142 C143 H14C 109.5 . .
H14A C143 H14C 109.5 . .
H14B C143 H14C 109.5 . .
C145 C144 N6 117.4(8) . .
C145 C144 H14M 107.9 . .
N6 C144 H14M 107.9 . .
C145 C144 H14N 107.9 . .
N6 C144 H14N 107.9 . .
H14M C144 H14N 107.2 . .
C146 C145 C144 115.6(8) . .
C146 C145 H14O 108.4 . .
C144 C145 H14O 108.4 . .
C146 C145 H14P 108.4 . .
C144 C145 H14P 108.4 . .
H14O C145 H14P 107.4 . .
C145 C146 C147 115.8(11) . .
C145 C146 H14Q 108.3 . .
C147 C146 H14Q 108.3 . .
C145 C146 H14R 108.4 . .
C147 C146 H14R 108.4 . .
H14Q C146 H14R 107.4 . .
C146 C147 H14D 109.5 . .
C146 C147 H14E 109.5 . .
H14D C147 H14E 109.5 . .
C146 C147 H14F 109.5 . .
H14D C147 H14F 109.5 . .
H14E C147 H14F 109.5 . .
C149 C148 N6 121.3(6) . .
C149 C148 H14S 107.0 . .
N6 C148 H14S 107.0 . .
C149 C148 H14T 107.0 . .
N6 C148 H14T 107.0 . .
H14S C148 H14T 106.7 . .
C148 C149 C150 115.3(9) . .
C148 C149 H14U 108.4 . .
C150 C149 H14U 108.5 . .
C148 C149 H14V 108.5 . .
C150 C149 H14V 108.5 . .
H14U C149 H14V 107.5 . .
C151 C150 C149 115.8(11) . .
C151 C150 H15E 108.3 . .
C149 C150 H15E 108.3 . .
C151 C150 H15F 108.3 . .
C149 C150 H15F 108.3 . .
H15E C150 H15F 107.4 . .
C150 C151 H15B 109.5 . .
C150 C151 H15C 109.5 . .
H15B C151 H15C 109.5 . .
C150 C151 H15D 109.5 . .
H15B C151 H15D 109.5 . .
H15C C151 H15D 109.5 . .
P1 O3 Mo10 128.2(4) . .
Zn3 O6 Mo11 137.9(4) . .
Zn3 O6 Mo12 130.9(3) . .
Mo11 O6 Mo12 82.9(2) . .
Mo6 O7 Mo10 84.4(3) . .
Mo6 O7 Zn4 131.5(4) . .
Mo10 O7 Zn4 138.0(4) . .
Zn1 O8 Mo7 125.6(4) . .
Zn1 O8 Mo3 123.4(4) . .
Mo7 O8 Mo3 105.3(3) . .
Zn4 O10 Mo9 125.5(3) . .
Zn4 O10 Mo8 125.2(3) . .
Mo9 O10 Mo8 103.2(3) . .
Zn3 O11 Mo7 125.2(4) . .
Zn3 O11 Mo3 124.5(4) . .
Mo7 O11 Mo3 103.9(3) . .
Mo10 O12 Mo6 84.4(3) . .
Mo10 O12 Zn1 130.7(3) . .
Mo6 O12 Zn1 137.3(4) . .
Zn2 O13 Mo8 125.3(3) . .
Zn2 O13 Mo9 123.4(4) . .
Mo8 O13 Mo9 105.1(3) . .
Mo5 O14 Mo4 83.5(3) . .
Mo5 O14 Zn3 131.8(4) . .
Mo4 O14 Zn3 137.6(4) . .
Mo2 O15 Mo1 84.2(3) . .
Mo2 O15 Zn1 138.4(4) . .
Mo1 O15 Zn1 131.3(4) . .
Zn4 O16 Mo12 115.8(3) 2_866 .
Zn4 O16 Mo10 115.5(3) 2_866 .
Mo12 O16 Mo10 120.8(3) . .
Mo2 O17 Zn2 128.9(4) . .
Mo2 O17 Mo1 83.3(3) . .
Zn2 O17 Mo1 138.5(4) . .
Mo3 O18 Mo12 126.9(4) . .
Mo4 O19 Mo11 121.3(3) . .
Mo12 O20 Mo11 84.2(2) . .
Mo12 O20 Zn4 139.0(4) . .
Mo11 O20 Zn4 129.7(3) . .
Mo1 O21 Mo5 119.3(4) . .
O22A O22 Mo10 74(3) . .
O22 O22A Mo10 78(3) . .
Mo9 O23 Mo6 128.1(4) . .
Mo2 O24 Mo6 121.6(3) . .
Mo8 O25 Mo11 127.8(4) . .
Mo8 O26 Mo4 128.0(4) . .
Mo5 O27 Mo4 82.8(3) . .
Mo5 O27 Zn2 138.0(4) . .
Mo4 O27 Zn2 129.2(4) . .
Mo3 O28 Mo10 125.1(4) . .
Mo9 O31 Mo2 127.2(4) . .
Mo7 O34 Mo5 124.6(4) . .
Mo7 O35 Mo1 127.5(4) . .
C13 O41 Zn1 113.0(8) . .
C40 O44 Zn3 108.8(8) . .
C54 O45 Zn2 114.3(8) . .
P2 O47 Mo13 126.8(4) . .
Mo19 O52 Mo22 84.6(3) . .
Mo19 O52 Zn5 137.9(4) . .
Mo22 O52 Zn5 131.0(4) . .
Mo20 O53 Mo17 83.8(3) . .
Mo20 O53 Zn6 138.0(4) . .
Mo17 O53 Zn6 130.7(4) . .
Zn5 O54 Mo19 115.6(3) 2_675 .
Zn5 O54 Mo23 116.4(3) 2_675 .
Mo19 O54 Mo23 121.0(3) . .
Mo18 O55 Mo23 83.8(3) . .
Mo18 O55 Zn5 130.7(3) . .
Mo23 O55 Zn5 139.5(3) . .
Zn5 O56 Mo21 125.8(3) . .
Zn5 O56 Mo16 124.8(4) . .
Mo21 O56 Mo16 104.4(3) . .
Mo15 O57 Mo17 128.0(4) . .
Zn6 O58 Mo15 124.8(4) . .
Zn6 O58 Mo24 123.9(4) . .
Mo15 O58 Mo24 103.9(3) . .
Mo20 O59 Mo17 83.8(3) . .
Mo20 O59 Zn8 129.4(4) . .
Mo17 O59 Zn8 139.2(4) . .
Mo13 O60 Zn7 138.9(4) . .
Mo13 O60 Mo14 82.8(3) . .
Zn7 O60 Mo14 129.6(4) . .
Mo21 O61 Mo20 128.0(4) . .
Mo20 O62 Mo22 122.0(3) . .
Zn7 O63 Mo15 125.8(4) . .
Zn7 O63 Mo24 122.2(3) . .
Mo15 O63 Mo24 105.5(3) . .
Mo24 O64 Mo19 125.8(4) . .
Mo24 O65 Mo23 128.2(4) . .
Mo13 O66 Mo18 120.9(4) . .
Mo16 O67 Mo13 124.1(4) . .
Mo23 O68 Mo18 84.6(3) . .
Mo23 O68 Zn7 128.7(3) . .
Mo18 O68 Zn7 138.6(4) . .
Mo19 O70 Mo22 84.5(2) . .
Mo19 O70 Zn6 130.7(4) . .
Mo22 O70 Zn6 136.6(4) . .
Mo16 O71 Mo18 127.8(4) . .
Mo13 O72 Mo14 84.6(3) . .
Mo13 O72 Zn8 127.6(4) . .
Mo14 O72 Zn8 136.9(4) . .
Mo15 O74 Mo14 129.1(4) . .
Mo21 O79 Mo22 128.1(4) . .
Zn8 O82 Mo16 124.8(4) . .
Zn8 O82 Mo21 123.0(3) . .
Mo16 O82 Mo21 104.3(3) . .
Mo17 O86 Mo14 120.6(4) . .
C27 O87 Zn6 117.4(7) . .
C47 O89 Zn7 131.1(8) . .
O90A O90 C47 73(2) . .
O90 O90A C47 72(2) . .
C20 O92 Zn8 115.7(8) . .
C64 N1 C56 112.8(13) . .
C64 N1 C68 112.2(11) . .
C56 N1 C68 106.1(10) . .
C64 N1 C60 105.7(10) . .
C56 N1 C60 109.7(11) . .
C68 N1 C60 110.4(11) . .
C80 N2 C76 109.7(8) . .
C80 N2 C72 109.3(9) . .
C76 N2 C72 96.8(8) . .
C80 N2 C84 109.8(9) . .
C76 N2 C84 116.8(9) . .
C72 N2 C84 113.7(7) . .
C80 N2 C76A 100.9(14) . .
C76 N2 C76A 19.4(14) . .
C72 N2 C76A 116.2(14) . .
C84 N2 C76A 106.1(14) . .
C92 N3 C88 107.2(7) . .
C92 N3 C100 114.2(8) . .
C88 N3 C100 109.0(7) . .
C92 N3 C96 110.8(8) . .
C88 N3 C96 112.5(8) . .
C100 N3 C96 103.2(7) . .
C116 N4 C112 116.0(10) . .
C116 N4 C108 106.3(9) . .
C112 N4 C108 113.1(11) . .
C116 N4 C104 110.3(12) . .
C112 N4 C104 106.2(9) . .
C108 N4 C104 104.4(10) . .
C120 N5 C128 103.9(16) . .
C120 N5 C124 104(2) . .
C128 N5 C124 112.4(18) . .
C120 N5 C132 109.0(17) . .
C128 N5 C132 113.6(19) . .
C124 N5 C132 113.0(11) . .
C148 N6 C144 112.1(6) . .
C148 N6 C136 111.6(6) . .
C144 N6 C136 105.4(7) . .
C148 N6 C140 105.4(8) . .
C144 N6 C140 111.5(6) . .
C136 N6 C140 110.9(6) . .

loop_
_geom_bond_atom_site_label_1
_geom_bond_atom_site_label_2
_geom_bond_distance
_geom_bond_site_symmetry_2
Mo1 O9 1.673(8) .
Mo1 O15 1.951(7) .
Mo1 O17 1.973(9) .
Mo1 O35 1.996(8) .
Mo1 O21 2.051(8) .
Mo1 Mo2 2.6085(14) .
Mo2 O5 1.655(7) .
Mo2 O15 1.942(7) .
Mo2 O17 1.952(8) .
Mo2 O31 1.992(8) .
Mo2 O24 2.052(8) .
Mo3 O33 1.703(8) .
Mo3 O28 1.813(7) .
Mo3 O18 1.823(7) .
Mo3 O8 2.013(8) .
Mo3 O11 2.019(7) .
Mo3 Mo7 3.1757(14) .
Mo4 O39 1.678(8) .
Mo4 O14 1.953(7) .
Mo4 O27 1.959(7) .
Mo4 O26 1.996(7) .
Mo4 O19 2.034(8) .
Mo4 Mo5 2.5905(15) .
Mo5 O29 1.670(7) .
Mo5 O14 1.936(7) .
Mo5 O27 1.958(7) .
Mo5 O34 2.007(8) .
Mo5 O21 2.097(8) .
Mo6 O32 1.650(8) .
Mo6 O7 1.946(7) .
Mo6 O12 1.952(7) .
Mo6 O23 1.995(8) .
Mo6 O24 2.071(7) .
Mo6 Mo10 2.6162(13) .
Mo7 O30 1.710(8) .
Mo7 O35 1.831(8) .
Mo7 O34 1.840(8) .
Mo7 O8 1.982(7) .
Mo7 O11 2.013(7) .
Mo8 O36 1.675(8) .
Mo8 O26 1.810(7) .
Mo8 O25 1.818(8) .
Mo8 O13 1.995(7) .
Mo8 O10 2.035(7) .
Mo8 Mo9 3.1819(13) .
Mo9 O38 1.684(8) .
Mo9 O23 1.823(7) .
Mo9 O31 1.837(7) .
Mo9 O13 2.014(7) .
Mo9 O10 2.024(7) .
Mo10 O22A 1.64(4) .
Mo10 O22 1.668(7) .
Mo10 O12 1.944(7) .
Mo10 O7 1.950(7) .
Mo10 O16 2.019(6) .
Mo10 O28 2.040(7) .
Mo10 O3 2.506(6) .
Mo11 O37 1.658(8) .
Mo11 O20 1.956(6) .
Mo11 O6 1.969(7) .
Mo11 O25 2.001(8) .
Mo11 O19 2.098(7) .
Mo11 Mo12 2.6138(13) .
Mo12 O40 1.658(7) .
Mo12 O20 1.942(7) .
Mo12 O6 1.979(6) .
Mo12 O18 2.000(7) .
Mo12 O16 2.011(6) .
Mo13 O81 1.643(9) .
Mo13 O72 1.932(7) .
Mo13 O60 1.964(8) .
Mo13 O67 2.004(8) .
Mo13 O66 2.070(7) .
Mo13 O47 2.510(7) .
Mo13 Mo14 2.6039(15) .
Mo14 O85 1.658(9) .
Mo14 O72 1.937(8) .
Mo14 O74 1.959(8) .
Mo14 O60 1.974(7) .
Mo14 O86 2.104(8) .
Mo15 O51 1.676(7) .
Mo15 O57 1.816(8) .
Mo15 O74 1.838(8) .
Mo15 O63 1.992(7) .
Mo15 O58 2.014(8) .
Mo15 Mo24 3.1787(14) .
Mo16 O78 1.688(7) .
Mo16 O71 1.816(7) .
Mo16 O67 1.855(8) .
Mo16 O82 2.004(7) .
Mo16 O56 2.012(7) .
Mo16 Mo21 3.1799(14) .
Mo17 O84 1.652(7) .
Mo17 O59 1.955(7) .
Mo17 O53 1.956(7) .
Mo17 O57 1.991(8) .
Mo17 O86 2.036(8) .
Mo17 Mo20 2.6043(15) .
Mo18 O80 1.662(8) .
Mo18 O55 1.949(6) .
Mo18 O68 1.952(6) .
Mo18 O71 2.008(7) .
Mo18 O66 2.086(8) .
Mo18 Mo23 2.6172(13) .
Mo19 O76 1.654(8) .
Mo19 O52 1.942(7) .
Mo19 O70 1.943(6) .
Mo19 O54 1.998(7) .
Mo19 O64 2.011(7) .
Mo19 Mo22 2.6151(13) .
Mo20 O83 1.660(8) .
Mo20 O59 1.945(8) .
Mo20 O53 1.945(7) .
Mo20 O61 1.991(7) .
Mo20 O62 2.052(8) .
Mo21 O77 1.685(8) .
Mo21 O61 1.820(7) .
Mo21 O79 1.824(8) .
Mo21 O56 2.011(7) .
Mo21 O82 2.022(7) .
Mo22 O69 1.657(8) .
Mo22 O52 1.943(6) .
Mo22 O70 1.946(7) .
Mo22 O79 1.991(7) .
Mo22 O62 2.072(7) .
Mo23 O73 1.649(8) .
Mo23 O68 1.937(7) .
Mo23 O55 1.970(6) .
Mo23 O65 2.014(7) .
Mo23 O54 2.032(7) .
Mo24 O75 1.686(8) .
Mo24 O65 1.811(6) .
Mo24 O64 1.845(7) .
Mo24 O63 2.000(7) .
Mo24 O58 2.021(7) .
Zn1 O41 1.892(9) .
Zn1 O8 1.953(7) .
Zn1 O12 1.979(7) .
Zn1 O15 1.985(7) .
Zn2 O45 1.936(8) .
Zn2 O13 1.944(7) .
Zn2 O17 1.961(9) .
Zn2 O27 1.975(7) .
Zn3 O44 1.948(8) .
Zn3 O6 1.952(7) .
Zn3 O11 1.953(7) .
Zn3 O14 2.001(7) .
Zn4 O10 1.934(7) .
Zn4 O16 1.943(7) 2_866
Zn4 O7 1.981(7) .
Zn4 O20 1.998(6) .
Zn5 O54 1.932(7) 2_675
Zn5 O56 1.950(7) .
Zn5 O55 1.976(7) .
Zn5 O52 1.997(7) .
Zn6 O87 1.914(8) .
Zn6 O58 1.937(8) .
Zn6 O70 1.970(6) .
Zn6 O53 1.978(7) .
Zn7 O89 1.895(8) .
Zn7 O63 1.946(7) .
Zn7 O68 1.972(7) .
Zn7 O60 1.974(7) .
Zn8 O92 1.920(8) .
Zn8 O82 1.939(7) .
Zn8 O59 1.982(7) .
Zn8 O72 2.011(8) .
P1 O2 1.534(7) .
P1 O1 1.543(7) .
P1 O4 1.550(7) .
P1 O3 1.564(7) .
P2 O47 1.548(7) .
P2 O48 1.548(7) .
P2 O50 1.556(7) .
P2 O49 1.562(8) .
C1 C6 1.349(18) .
C1 C2 1.397(19) .
C1 C7 1.498(17) .
C2 C3 1.422(18) .
C2 H2A 0.9300 .
C3 C4 1.306(17) .
C3 C14 1.491(17) .
C4 C5 1.401(17) .
C4 H4A 0.9300 .
C5 C6 1.444(18) .
C5 C21 1.483(16) .
C6 H6A 0.9300 .
C7 C8 1.35(2) .
C7 C12 1.399(19) .
C8 C9 1.37(2) .
C8 H8A 0.9300 .
C9 C10 1.371(19) .
C9 H9A 0.9300 .
C10 C11 1.41(2) .
C10 C13 1.505(18) 1_565
C11 C12 1.319(18) .
C11 H11A 0.9300 .
C12 H12A 0.9300 .
C13 O42 1.184(16) .
C13 O41 1.315(16) .
C13 C10 1.505(18) 1_545
C14 C19 1.365(17) .
C14 C15 1.376(17) .
C15 C16 1.390(19) .
C15 H15A 0.9300 .
C16 C17 1.419(19) .
C16 H16A 0.9300 .
C17 C18 1.346(18) .
C17 C20 1.507(18) .
C18 C19 1.415(18) .
C18 H18A 0.9300 .
C19 H19A 0.9300 .
C20 O92 1.262(14) .
C20 O91 1.279(16) .
C21 C22 1.339(19) .
C21 C26 1.387(19) .
C22 C23 1.386(19) .
C22 H22A 0.9300 .
C23 C24 1.38(2) .
C23 H23A 0.9300 .
C24 C25 1.342(18) .
C24 C27 1.502(16) 2_676
C25 C26 1.377(17) .
C25 H25A 0.9300 .
C26 H26A 0.9300 .
C27 O88 1.210(15) .
C27 O87 1.269(15) .
C27 C24 1.503(16) 2_676
C28 C33 1.366(17) .
C28 C29 1.406(17) .
C28 C34 1.504(16) .
C29 C30 1.348(17) .
C29 H29A 0.9300 .
C30 C31 1.411(17) .
C30 C41 1.496(17) .
C31 C32 1.391(17) .
C31 H31A 0.9300 .
C32 C33 1.381(16) .
C32 C48 1.490(17) .
C33 H33A 0.9300 .
C34 C39 1.35(2) .
C34 C35 1.40(2) .
C35 C36 1.396(17) .
C35 H35A 0.9300 .
C36 C37 1.369(18) .
C36 H36A 0.9300 .
C37 C38 1.380(18) .
C37 C40 1.507(14) 2_865
C38 C39 1.409(17) .
C38 H38A 0.9300 .
C39 H39A 0.9300 .
C40 O43 1.248(17) .
C40 O44 1.258(17) .
C40 C37 1.507(14) 2_865
C41 C42 1.35(2) .
C41 C46 1.436(18) .
C42 C43 1.35(2) .
C42 H42A 0.9300 .
C43 C44 1.398(19) .
C43 H43A 0.9300 .
C44 C45 1.400(19) .
C44 C47 1.456(18) .
C45 C46 1.333(18) .
C45 H45A 0.9300 .
C46 H46A 0.9300 .
C47 O89 1.291(14) .
C47 O90 1.31(2) .
C47 O90A 1.32(2) .
C48 C49 1.373(18) .
C48 C53 1.396(19) .
C49 C50 1.376(18) .
C49 H49A 0.9300 .
C50 C51 1.320(18) .
C50 H50A 0.9300 .
C51 C52 1.375(18) .
C51 C54 1.521(18) .
C52 C53 1.356(19) .
C52 H52A 0.9300 .
C53 H53A 0.9300 .
C54 O46 1.269(15) .
C54 O45 1.270(15) .
C56 C57 1.48(2) .
C56 N1 1.519(19) .
C56 H56A 0.9700 .
C56 H56B 0.9700 .
C57 C58 1.57(3) .
C57 H57A 0.9700 .
C57 H57B 0.9700 .
C58 C59 1.42(3) .
C58 H58A 0.9700 .
C58 H58B 0.9700 .
C59 H59A 0.9600 .
C59 H59B 0.9600 .
C59 H59C 0.9600 .
C60 C61 1.55(2) .
C60 N1 1.596(18) .
C60 H60A 0.9700 .
C60 H60B 0.9700 .
C61 C62 1.49(2) .
C61 H61A 0.9700 .
C61 H61B 0.9700 .
C62 C63 1.506(9) .
C62 H62A 0.9700 .
C62 H62B 0.9700 .
C63 H63A 0.9600 .
C63 H63B 0.9600 .
C63 H63C 0.9600 .
C64 N1 1.439(18) .
C64 C65 1.56(2) .
C64 H64A 0.9700 .
C64 H64B 0.9700 .
C65 C66 1.51(2) .
C65 H65A 0.9700 .
C65 H65B 0.9700 .
C66 C67 1.51(3) .
C66 H66A 0.9700 .
C66 H66B 0.9700 .
C67 H67A 0.9600 .
C67 H67B 0.9600 .
C67 H67C 0.9600 .
C68 C69 1.493(9) .
C68 N1 1.553(16) .
C68 H68A 0.9700 .
C68 H68B 0.9700 .
C69 C70 1.52(2) .
C69 H69A 0.9700 .
C69 H69B 0.9700 .
C70 C71 1.49(3) .
C70 H70A 0.9700 .
C70 H70B 0.9700 .
C71 H71A 0.9600 .
C71 H71B 0.9600 .
C71 H71C 0.9600 .
C72 C73A 1.499(9) .
C72 N2 1.502(8) .
C72 C73 1.504(9) .
C73 C73A 0.84(2) .
C73 C74 1.502(8) .
C73A C74 1.497(8) .
C74 C75 1.500(9) .
C75 H75A 0.9600 .
C75 H75B 0.9600 .
C75 H75C 0.9600 .
C76 C76A 0.53(4) .
C76 N2 1.501(8) .
C76 C77 1.505(9) .
C76A N2 1.60(4) .
C76A C77 1.61(4) .
C77 C78 1.502(9) .
C77 H77A 0.9700 .
C77 H77B 0.9700 .
C78 C79 1.500(9) .
C78 H78A 0.9700 .
C78 H78B 0.9700 .
C79 H79A 0.9600 .
C79 H79B 0.9600 .
C79 H79C 0.9600 .
C80 N2 1.498(8) .
C80 C81 1.533(19) .
C80 H80A 0.9700 .
C80 H80B 0.9700 .
C81 C82 1.498(9) .
C81 H81A 0.9700 .
C81 H81B 0.9700 .
C82 C83 1.490(9) .
C82 H82B 0.9700 .
C82 H82A 0.9700 .
C83 H83A 0.9600 .
C83 H83B 0.9600 .
C83 H83C 0.9600 .
C84 C85 1.41(3) .
C84 C85A 1.501(9) .
C84 N2 1.505(8) .
C85 C86 1.58(3) .
C85 C85A 1.59(3) .
C85A C86 1.501(9) .
C86 C87 1.508(9) .
C87 H87A 0.9600 .
C87 H87B 0.9600 .
C87 H87C 0.9600 .
C88 C89 1.497(8) .
C88 N3 1.504(8) .
C88 H88A 0.9700 .
C88 H88B 0.9700 .
C89 C90 1.498(8) .
C89 H89A 0.9700 .
C89 H89B 0.9700 .
C90 C91 1.499(9) .
C90 H90A 0.9700 .
C90 H90B 0.9700 .
C91 H91A 0.9600 .
C91 H91B 0.9600 .
C91 H91C 0.9600 .
C92 C93 1.496(9) .
C92 N3 1.498(8) .
C92 H92A 0.9700 .
C92 H92B 0.9700 .
C93 C94 1.52(3) .
C93 H93A 0.9700 .
C93 H93B 0.9700 .
C94 C95 1.498(9) .
C94 H94A 0.9700 .
C94 H94B 0.9700 .
C95 H95A 0.9600 .
C95 H95B 0.9600 .
C95 H95C 0.9600 .
C96 C97 1.503(9) .
C96 N3 1.512(8) .
C96 H96A 0.9700 .
C96 H96B 0.9700 .
C97 C98 1.502(6) .
C97 H97A 0.9700 .
C97 H97B 0.9700 .
C98 C99 1.500(9) .
C98 H98A 0.9700 .
C98 H98B 0.9700 .
C99 H99A 0.9600 .
C99 H99B 0.9600 .
C99 H99C 0.9600 .
C100 C101 1.497(9) .
C100 N3 1.510(8) .
C100 H10D 0.9700 .
C100 H10E 0.9700 .
C101 C102 1.53(3) .
C101 H10F 0.9700 .
C101 H10G 0.9700 .
C102 C103 1.503(9) .
C102 H10H 0.9700 .
C102 H10I 0.9700 .
C103 H10A 0.9600 .
C103 H10B 0.9600 .
C103 H10C 0.9600 .
C104 C105 1.507(9) .
C104 N4 1.57(2) .
C104 H10M 0.9700 .
C104 H10N 0.9700 .
C105 C106 1.499(9) .
C105 H10O 0.9700 .
C105 H10P 0.9700 .
C106 C107 1.498(9) .
C106 H10Q 0.9700 .
C106 H10R 0.9700 .
C107 H10J 0.9600 .
C107 H10K 0.9600 .
C107 H10L 0.9600 .
C108 C109 1.501(9) .
C108 N4 1.535(18) .
C108 H10S 0.9700 .
C108 H10T 0.9700 .
C109 C110 1.501(8) .
C109 H10U 0.9700 .
C109 H10V 0.9700 .
C110 C111 1.496(9) .
C110 H11K 0.9700 .
C110 H11L 0.9700 .
C112 C113 1.501(9) .
C112 N4 1.501(8) .
C112 H11M 0.9700 .
C112 H11N 0.9700 .
C113 C114 1.503(9) .
C113 H11O 0.9700 .
C113 H11P 0.9700 .
C114 C115 1.495(9) .
C114 H11Q 0.9700 .
C114 H11R 0.9700 .
C115 H11E 0.9600 .
C115 H11F 0.9600 .
C115 H11G 0.9600 .
C116 N4 1.45(2) .
C116 C117 1.498(9) .
C116 H11S 0.9700 .
C116 H11T 0.9700 .
C117 C118 1.501(8) .
C117 H11U 0.9700 .
C117 H11V 0.9700 .
C118 C119 1.497(9) .
C118 H11W 0.9700 .
C118 H11X 0.9700 .
C119 H11H 0.9600 .
C119 H11I 0.9600 .
C119 H11J 0.9600 .
C120 C121 1.501(8) .
C120 N5 1.503(9) .
C120 H12H 0.9700 .
C120 H12I 0.9700 .
C121 C122 1.499(9) .
C121 H12J 0.9700 .
C121 H12K 0.9700 .
C122 C123 1.499(9) .
C122 H12L 0.9700 .
C122 H12M 0.9700 .
C123 H12B 0.9600 .
C123 H12C 0.9600 .
C123 H12D 0.9600 .
C124 C125 1.502(9) .
C124 N5 1.54(3) .
C124 H12N 0.9700 .
C124 H12O 0.9700 .
C125 C126 1.504(9) .
C125 H12P 0.9700 .
C125 H12Q 0.9700 .
C126 C127 1.503(9) .
C126 H12R 0.9700 .
C126 H12S 0.9700 .
C127 H12E 0.9600 .
C127 H12F 0.9600 .
C127 H12G 0.9600 .
C128 C129 1.50(4) .
C128 N5 1.52(3) .
C128 H12T 0.9700 .
C128 H12U 0.9700 .
C129 C130 1.53(4) .
C129 H12V 0.9700 .
C129 H12W 0.9700 .
C130 C131 1.50(5) .
C130 H13P 0.9700 .
C130 H13Q 0.9700 .
C131 H13J 0.9600 .
C131 H13K 0.9600 .
C131 H13L 0.9600 .
C132 C133 1.497(9) .
C132 N5 1.58(2) .
C132 H13R 0.9700 .
C132 H13S 0.9700 .
C133 C134 1.499(9) .
C133 H13T 0.9700 .
C133 H13U 0.9700 .
C134 C135 1.41(4) .
C134 H13V 0.9700 .
C134 H13W 0.9700 .
C135 H13M 0.9600 .
C135 H13N 0.9600 .
C135 H13O 0.9600 .
C136 C137 1.492(8) .
C136 N6 1.511(7) .
C136 H13D 0.9700 .
C136 H13E 0.9700 .
C137 C138 1.503(8) .
C137 H13F 0.9700 .
C137 H13G 0.9700 .
C138 C139 1.502(9) .
C138 H13H 0.9700 .
C138 H13I 0.9700 .
C139 H13A 0.9600 .
C139 H13B 0.9600 .
C139 H13C 0.9600 .
C140 C141 1.503(8) .
C140 N6 1.512(7) .
C140 H14G 0.9700 .
C140 H14H 0.9700 .
C141 C142 1.501(8) .
C141 H14I 0.9700 .
C141 H14J 0.9700 .
C142 C143 1.502(9) .
C142 H14K 0.9700 .
C142 H14L 0.9700 .
C143 H14A 0.9600 .
C143 H14B 0.9600 .
C143 H14C 0.9600 .
C144 C145 1.508(8) .
C144 N6 1.509(7) .
C144 H14M 0.9700 .
C144 H14N 0.9700 .
C145 C146 1.501(8) .
C145 H14O 0.9700 .
C145 H14P 0.9700 .
C146 C147 1.502(9) .
C146 H14Q 0.9700 .
C146 H14R 0.9700 .
C147 H14D 0.9600 .
C147 H14E 0.9600 .
C147 H14F 0.9600 .
C148 C149 1.497(8) .
C148 N6 1.505(7) .
C148 H14S 0.9700 .
C148 H14T 0.9700 .
C149 C150 1.503(8) .
C149 H14U 0.9700 .
C149 H14V 0.9700 .
C150 C151 1.499(9) .
C150 H15E 0.9700 .
C150 H15F 0.9700 .
C151 H15B 0.9600 .
C151 H15C 0.9600 .
C151 H15D 0.9600 .
O16 Zn4 1.943(7) 2_866
O22 O22A 0.79(3) .
O54 Zn5 1.932(7) 2_675
O90 O90A 0.79(2) .

loop_
_platon_squeeze_void_nr
_platon_squeeze_void_average_x
_platon_squeeze_void_average_y
_platon_squeeze_void_average_z
_platon_squeeze_void_volume
_platon_squeeze_void_count_electrons
_platon_squeeze_void_content
1 0.025 0.232 0.265 401 129 ' '
2 0.879 0.181 0.619 182 50 ' '
3 0.633 0.245 0.989 13 8 ' '
4 0.274 0.302 0.557 13 4 ' '
5 0.973 0.312 0.829 11 3 ' '
6 0.099 0.382 0.151 11 2 ' '
7 0.317 0.455 0.927 71 26 ' '
8 0.683 0.544 0.073 71 25 ' '
9 0.903 0.622 0.849 11 2 ' '
10 -0.025 0.769 0.735 401 129 ' '
11 0.026 0.688 0.172 12 3 ' '
12 1.121 0.820 0.382 181 51 ' '
13 0.726 0.698 0.443 13 4 ' '
14 0.367 0.755 0.011 13 8 ' '
